data_4085516
loop_
_publ_author_name
'Cadenbach, Thomas'
'Pankhurst, James R.'
'Hofmann, Tommy A.'
'Curcio, Massimiliano'
'Arnold, Polly L.'
'Love, Jason B.'

_publ_section_title
;
 Macrocyclic Platforms for the Construction of Tetranuclear Oxo and
 Hydroxo Zinc Clusters
;
_journal_issue 11
_journal_name_full Organometallics
_journal_page_first 2608
_journal_paper_doi 10.1021/om501244n
_journal_volume 34
_journal_year 2015
_chemical_formula_moiety 'C35 H46 F10 N8 O2 Zn2'
_chemical_formula_sum 'C35 H46 F10 N8 O2 Zn2'
_chemical_formula_weight 1351.38
_chemical_name_systematic
;
 ?
;
_space_group_crystal_system monoclinic
_space_group_IT_number 14
_space_group_name_Hall '-P 2ybc'
_space_group_name_H-M_alt 'P 1 21/c 1'
_symmetry_space_group_name_Hall '-P 2ybc'
_symmetry_space_group_name_H-M 'P 1 21/c 1'
_atom_sites_solution_hydrogens geom
_audit_creation_method SHELXL-2014
_cell_angle_alpha 90
_cell_angle_beta 114.868(4)
_cell_angle_gamma 90
_cell_formula_units_Z 8
_cell_length_a 16.2526(7)
_cell_length_b 32.0839(14)
_cell_length_c 31.1888(15)
_cell_measurement_reflns_used 13211
_cell_measurement_temperature 173(2)
_cell_measurement_theta_max 23.5990
_cell_measurement_theta_min 3.2460
_cell_volume 14755.4(12)
_computing_cell_refinement
;
CrysAlisPro, Oxford Diffraction Ltd.,
Version 1.171.34.40 (release 27-08-2010 CrysAlis171 .NET)
(compiled Aug 27 2010,11:50:40)
;
_computing_data_collection
;
CrysAlisPro, Oxford Diffraction Ltd.,
Version 1.171.34.40 (release 27-08-2010 CrysAlis171 .NET)
(compiled Aug 27 2010,11:50:40)
;
_computing_data_reduction
;
CrysAlisPro, Oxford Diffraction Ltd.,
Version 1.171.34.40 (release 27-08-2010 CrysAlis171 .NET)
(compiled Aug 27 2010,11:50:40)
;
_computing_molecular_graphics ortep
_computing_publication_material ortep
_computing_structure_refinement 'SHELXL-2014 (Sheldrick, SHELXL-2014)'
_computing_structure_solution SIR-92
_diffrn_ambient_temperature 173(2)
_diffrn_measured_fraction_theta_full 0.981
_diffrn_measured_fraction_theta_max 0.853
_diffrn_radiation_type MoK\a
_diffrn_radiation_wavelength 0.71073
_diffrn_reflns_av_R_equivalents 0.1276
_diffrn_reflns_av_unetI/netI 0.2140
_diffrn_reflns_Laue_measured_fraction_full 0.981
_diffrn_reflns_Laue_measured_fraction_max 0.853
_diffrn_reflns_limit_h_max 19
_diffrn_reflns_limit_h_min -20
_diffrn_reflns_limit_k_max 40
_diffrn_reflns_limit_k_min -41
_diffrn_reflns_limit_l_max 40
_diffrn_reflns_limit_l_min -40
_diffrn_reflns_number 101227
_diffrn_reflns_point_group_measured_fraction_full 0.981
_diffrn_reflns_point_group_measured_fraction_max 0.853
_diffrn_reflns_theta_full 25.242
_diffrn_reflns_theta_max 27.384
_diffrn_reflns_theta_min 2.959
_exptl_absorpt_coefficient_mu 0.721
_exptl_absorpt_correction_T_max 0.938
_exptl_absorpt_correction_T_min 0.870
_exptl_absorpt_correction_type multi-scan
_exptl_absorpt_process_details
;
CrysAlisPro, Agilent Technologies,
Version 1.171.37.34 (release 22-05-2014 CrysAlis171 .NET)
(compiled May 22 2014,16:03:01)
Empirical absorption correction using spherical harmonics,
 implemented in SCALE3 ABSPACK scaling algorithm.
Empirical absorption correction using spherical harmonics,
 implemented in SCALE3 ABSPACK scaling algorithm.
;
_exptl_crystal_colour 'clear light yellow'
_exptl_crystal_density_diffrn 1.217
_exptl_crystal_description plate
_exptl_crystal_F_000 5500
_exptl_crystal_size_max 0.6411
_exptl_crystal_size_mid 0.1615
_exptl_crystal_size_min 0.0893
_refine_diff_density_max 1.153
_refine_diff_density_min -0.943
_refine_diff_density_rms 0.106
_refine_ls_extinction_method none
_refine_ls_goodness_of_fit_ref 0.963
_refine_ls_hydrogen_treatment constr
_refine_ls_matrix_type full
_refine_ls_number_parameters 1633
_refine_ls_number_reflns 28568
_refine_ls_number_restraints 0
_refine_ls_restrained_S_all 0.963
_refine_ls_R_factor_all 0.2083
_refine_ls_R_factor_gt 0.1055
_refine_ls_shift/su_max 0.000
_refine_ls_shift/su_mean 0.000
_refine_ls_structure_factor_coef Fsqd
_refine_ls_weighting_details 'w=1/[\s^2^(Fo^2^)+(0.1478P)^2^] where P=(Fo^2^+2Fc^2^)/3'
_refine_ls_weighting_scheme calc
_refine_ls_wR_factor_gt 0.2624
_refine_ls_wR_factor_ref 0.3154
_reflns_Friedel_coverage 0.000
_reflns_number_gt 11790
_reflns_number_total 28568
_reflns_threshold_expression 'I > 2\s(I)'
_cod_data_source_file om501244n_si_002.cif
_cod_data_source_block j14036_Zn2_compound_1b
_cod_depositor_comments 'Adding full bibliography for 4085516--4085519.cif.'
_cod_original_cell_volume 14755.3(12)
_cod_database_code 4085516
_shelxl_version_number 2014-3
_shelx_space_group_comment
;
The symmetry employed for this shelxl refinement is uniquely defined
by the following loop, which should always be used as a source of
symmetry information in preference to the above space-group names.
They are only intended as comments.
;
_olex2_refinement_description
;
1. Others
 Fixed Uiso: H1(0.082) H3(0.078) H4(0.069) H6(0.053) H8(0.058) H9(0.054)
 H10(0.059) H12(0.046) H14(0.054) H15(0.055) H16(0.053) H19(0.046) H21(0.055)
 H23(0.059) H24(0.063) H26(0.058) H28(0.064) H29(0.06) H31(0.045) H33(0.056)
 H34(0.051) H35(0.055) H37(0.051) H39(0.07) H40(0.073) H41(0.067) H44(0.041)
 H46(0.067) H48(0.099) H49(0.097) H63A(0.104) H63B(0.104) H64A(0.153)
 H64B(0.153) H65A(0.148) H65B(0.148) H66A(0.123) H66B(0.123) H67A(0.091)
 H67B(0.091) H68A(0.168) H68B(0.168) H69A(0.126) H69B(0.126) H70A(0.088)
 H70B(0.088) H71(0.063) H73(0.079) H74(0.077) H76(0.053) H78(0.057) H79(0.062)
 H80(0.056) H82(0.046) H84(0.058) H85(0.06) H86(0.059) H89(0.046) H91(0.056)
 H93(0.076) H94(0.072) H96(0.061) H98(0.085) H99(0.085) H101(0.062) H103(0.069)
 H104(0.077) H105(0.07) H107(0.05) H109(0.047) H110(0.047) H111(0.053)
 H114(0.044) H116(0.048) H118(0.057) H119(0.071) H13A(0.09) H13B(0.09)
 H13C(0.115) H13D(0.115) H13E(0.137) H13F(0.137) H13G(0.088) H13H(0.088)
 H13I(0.129) H13J(0.129) H138(0.165) H13K(0.112) H13L(0.112) H14A(0.092)
 H14B(0.092)
 Fixed X: H1(0.3383) H3(0.1547) H4(0.0496) H6(0.0908) H8(0.2959) H9(0.2946)
 H10(0.22) H12(0.1179) H14(0.0201) H15(-0.0548) H16(-0.0522) H19(0.1231) H21(-
 0.0976) H23(-0.1534) H24(-0.058) H26(0.1353) H28(0.3182) H29(0.4243)
 H31(0.3928) H33(0.2015) H34(0.226) H35(0.3287) H37(0.4248) H39(0.5242)
 H40(0.58) H41(0.5568) H44(0.3708) H46(0.5824) H48(0.6236) H49(0.52)
 H63A(0.2634) H63B(0.2306) H64A(0.2878) H64B(0.3181) H65A(0.4587) H65B(0.423)
 H66A(0.4745) H66B(0.4746) H67A(0.2243) H67B(0.2649) H68A(0.2228) H68B(0.2026)
 H69A(0.0574) H69B(0.0767) H70A(0.0335) H70B(0.0058) H71(0.6191) H73(0.4735)
 H74(0.3737) H76(0.3949) H78(0.4183) H79(0.388) H80(0.4495) H82(0.5471)
 H84(0.6493) H85(0.7478) H86(0.774) H89(0.6037) H91(0.5824) H93(0.554)
 H94(0.6699) H96(0.8582) H98(1.0385) H99(1.1296) H101(1.0714) H103(1.031)
 H104(1.0313) H105(0.9408) H107(0.8319) H109(0.7313) H110(0.6532) H111(0.6632)
 H114(0.8509) H116(0.8766) H118(0.9289) H119(0.8282) H13A(0.5081) H13B(0.4751)
 H13C(0.5257) H13D(0.5043) H13E(0.6453) H13F(0.6634) H13G(0.7329) H13H(0.7001)
 H13I(0.7521) H13J(0.8414) H138(0.8333) H13K(0.9861) H13L(0.9143) H14A(0.9197)
 H14B(0.9798)
 Fixed Y: H1(0.2968) H3(0.2551) H4(0.3117) H6(0.4001) H8(0.4797) H9(0.5492)
 H10(0.5669) H12(0.5477) H14(0.5289) H15(0.4798) H16(0.41) H19(0.4081)
 H21(0.3662) H23(0.2809) H24(0.217) H26(0.2163) H28(0.2132) H29(0.2729)
 H31(0.3566) H33(0.4079) H34(0.4738) H35(0.5183) H37(0.5355) H39(0.5555)
 H40(0.5387) H41(0.4724) H44(0.405) H46(0.3936) H48(0.3046) H49(0.2528)
 H63A(0.3974) H63B(0.441) H64A(0.4405) H64B(0.4783) H65A(0.4533) H65B(0.4058)
 H66A(0.4502) H66B(0.4005) H67A(0.3412) H67B(0.3182) H68A(0.26) H68B(0.2822)
 H69A(0.2694) H69B(0.2546) H70A(0.3355) H70B(0.3141) H71(0.1229) H73(0.1067)
 H74(0.1689) H76(0.2565) H78(0.3084) H79(0.3801) H80(0.4268) H82(0.4405)
 H84(0.4566) H85(0.4337) H86(0.363) H89(0.2987) H91(0.2805) H93(0.1889)
 H94(0.1329) H96(0.1657) H98(0.1435) H99(0.2055) H101(0.2941) H103(0.3665)
 H104(0.4365) H105(0.4595) H107(0.4431) H109(0.4296) H110(0.3827) H111(0.3102)
 H114(0.301) H116(0.2588) H118(0.1696) H119(0.1068) H13A(0.2467) H13B(0.2255)
 H13C(0.1614) H13D(0.1792) H13E(0.1831) H13F(0.1554) H13G(0.2096) H13H(0.2391)
 H13I(0.2714) H13J(0.2434) H138(0.2808) H13K(0.308) H13L(0.3457) H14A(0.3496)
 H14B(0.3079)
 Fixed Z: H1(0.2665) H3(0.1695) H4(0.1166) H6(0.107) H8(0.1838) H9(0.16)
 H10(0.0812) H12(-0.0003) H14(-0.083) H15(-0.1389) H16(-0.1173) H19(0.0446)
 H21(-0.0529) H23(-0.0402) H24(-0.0129) H26(-0.0309) H28(0.08) H29(0.0954)
 H31(0.0529) H33(-0.0692) H34(-0.0916) H35(-0.0391) H37(0.0444) H39(0.1281)
 H40(0.2075) H41(0.2319) H44(0.0943) H46(0.2037) H48(0.2393) H49(0.2506)
 H63A(0.2676) H63B(0.2401) H64A(0.3278) H64B(0.3035) H65A(0.3532) H65B(0.3482)
 H66A(0.2854) H66B(0.2921) H67A(-0.1202) H67B(-0.0698) H68A(-0.1009) H68B(-
 0.1506) H69A(-0.1716) H69B(-0.1189) H70A(-0.1573) H70B(-0.1185) H71(-0.0353)
 H73(0.023) H74(0.0153) H76(-0.0118) H78(-0.0875) H79(-0.1014) H80(-0.0418)
 H82(0.0441) H84(0.1272) H85(0.2002) H86(0.2168) H89(0.0703) H91(0.1357)
 H93(0.135) H94(0.1743) H96(0.2702) H98(0.249) H99(0.2424) H101(0.2204)
 H103(0.2526) H104(0.2324) H105(0.1577) H107(0.0755) H109(-0.0056) H110(-
 0.0651) H111(-0.0497) H114(0.1127) H116(0.0595) H118(0.083) H119(0.0616) H13A(-
 0.1437) H13B(-0.1067) H13C(-0.1151) H13D(-0.1669) H13E(-0.1517) H13F(-0.1056)
 H13G(-0.0625) H13H(-0.1084) H13I(0.291) H13J(0.305) H138(0.3733) H13K(0.3774)
 H13L(0.3643) H14A(0.295) H14B(0.3055)
;

loop_
_space_group_symop_operation_xyz
'x, y, z'
'-x, y+1/2, -z+1/2'
'-x, -y, -z'
'x, -y-1/2, z-1/2'

loop_
_atom_site_label
_atom_site_type_symbol
_atom_site_fract_x
_atom_site_fract_y
_atom_site_fract_z
_atom_site_U_iso_or_equiv
_atom_site_adp_type
_atom_site_occupancy
_atom_site_site_symmetry_order
_atom_site_calc_flag
_atom_site_refinement_flags_posn
_atom_site_refinement_flags_adp
Zn1 Zn 0.33950(6) 0.38755(3) 0.19010(3) 0.0535(3) Uani 1 1 d . .
Zn2 Zn 0.14538(5) 0.33584(3) -0.02193(3) 0.0429(3) Uani 1 1 d . .
F1 F 0.3285(3) 0.23914(17) 0.3123(2) 0.0817(16) Uani 1 1 d . .
F2 F 0.3255(4) 0.15731(19) 0.3172(2) 0.111(2) Uani 1 1 d . .
F3 F 0.3287(5) 0.11114(19) 0.2436(3) 0.125(3) Uani 1 1 d . .
F4 F 0.3350(5) 0.1494(2) 0.1688(3) 0.133(3) Uani 1 1 d . .
F5 F 0.3387(5) 0.23256(18) 0.1640(2) 0.117(2) Uani 1 1 d . .
F6 F 0.1066(6) 0.2282(2) 0.0836(3) 0.1374(12) Uani 1 1 d . .
F7 F 0.1153(6) 0.1628(2) 0.1367(3) 0.1374(12) Uani 1 1 d . .
F8 F 0.1477(5) 0.0872(2) 0.1111(3) 0.1374(12) Uani 1 1 d . .
F9 F 0.1714(5) 0.0771(2) 0.0314(3) 0.1374(12) Uani 1 1 d . .
F10 F 0.1602(6) 0.1438(2) -0.0238(3) 0.1374(12) Uani 1 1 d . .
O1 O 0.3545(4) 0.42360(19) 0.24862(19) 0.0678(17) Uani 1 1 d . .
O2 O 0.1340(3) 0.33547(16) -0.09172(19) 0.0565(15) Uani 1 1 d . .
N1 N 0.2471(4) 0.3447(2) 0.1859(3) 0.0583(19) Uani 1 1 d . .
N2 N 0.2207(4) 0.41541(18) 0.1384(2) 0.0419(15) Uani 1 1 d . .
N3 N 0.4574(4) 0.41113(19) 0.1825(2) 0.0417(15) Uani 1 1 d . .
N4 N 0.4292(5) 0.3411(2) 0.2193(3) 0.062(2) Uani 1 1 d . .
N5 N 0.0510(4) 0.29366(19) -0.0255(2) 0.0492(17) Uani 1 1 d . .
N6 N 0.0329(4) 0.37523(18) -0.0355(2) 0.0419(15) Uani 1 1 d . .
N7 N 0.2698(3) 0.37100(17) 0.0101(2) 0.0378(15) Uani 1 1 d . .
N8 N 0.2310(4) 0.29038(19) 0.0126(2) 0.0483(17) Uani 1 1 d . .
C1 C 0.3367(6) 0.2865(3) 0.2359(3) 0.068(3) Uani 1 1 d . .
H1 H 0.3383 0.2968 0.2665 0.082 Uiso 1 1 calc R U
C2 C 0.2512(6) 0.3038(3) 0.1965(3) 0.061(2) Uani 1 1 d . .
C3 C 0.1687(6) 0.2837(3) 0.1686(3) 0.065(3) Uani 1 1 d . .
H3 H 0.1547 0.2551 0.1695 0.078 Uiso 1 1 calc R U
C4 C 0.1107(6) 0.3150(3) 0.1391(3) 0.058(2) Uani 1 1 d . .
H4 H 0.0496 0.3117 0.1166 0.069 Uiso 1 1 calc R U
C5 C 0.1615(5) 0.3513(3) 0.1499(3) 0.059(2) Uani 1 1 d . .
C6 C 0.1494(5) 0.3910(2) 0.1283(3) 0.044(2) Uani 1 1 d . .
H6 H 0.0908 0.4001 0.1070 0.053 Uiso 1 1 calc R U
C7 C 0.2163(4) 0.4563(2) 0.1200(3) 0.0373(18) Uani 1 1 d . .
C8 C 0.2628(5) 0.4868(2) 0.1514(3) 0.049(2) Uani 1 1 d . .
H8 H 0.2959 0.4797 0.1838 0.058 Uiso 1 1 calc R U
C9 C 0.2631(5) 0.5285(2) 0.1373(3) 0.045(2) Uani 1 1 d . .
H9 H 0.2946 0.5492 0.1600 0.054 Uiso 1 1 calc R U
C10 C 0.2179(5) 0.5390(2) 0.0907(3) 0.050(2) Uani 1 1 d . .
H10 H 0.2200 0.5669 0.0812 0.059 Uiso 1 1 calc R U
C11 C 0.1679(4) 0.5090(2) 0.0564(3) 0.0348(17) Uani 1 1 d . .
C12 C 0.1195(4) 0.5194(2) 0.0088(3) 0.0382(18) Uani 1 1 d . .
H12 H 0.1179 0.5477 -0.0003 0.046 Uiso 1 1 calc R U
C13 C 0.0742(4) 0.4902(2) -0.0252(3) 0.0342(17) Uani 1 1 d . .
C14 C 0.0229(4) 0.5006(2) -0.0737(3) 0.045(2) Uani 1 1 d . .
H14 H 0.0201 0.5289 -0.0830 0.054 Uiso 1 1 calc R U
C15 C -0.0221(5) 0.4718(2) -0.1068(3) 0.046(2) Uani 1 1 d . .
H15 H -0.0548 0.4798 -0.1389 0.055 Uiso 1 1 calc R U
C16 C -0.0202(5) 0.4301(2) -0.0938(3) 0.0443(19) Uani 1 1 d . .
H16 H -0.0522 0.4100 -0.1173 0.053 Uiso 1 1 calc R U
C17 C 0.0269(4) 0.4175(2) -0.0479(2) 0.0352(17) Uani 1 1 d . .
C18 C 0.0749(4) 0.4478(2) -0.0122(2) 0.0348(17) Uani 1 1 d . .
C19 C 0.1223(4) 0.4365(2) 0.0357(3) 0.0384(18) Uani 1 1 d . .
H19 H 0.1231 0.4081 0.0446 0.046 Uiso 1 1 calc R U
C20 C 0.1685(4) 0.4665(2) 0.0706(3) 0.0366(18) Uani 1 1 d . .
C21 C -0.0405(5) 0.3528(2) -0.0429(3) 0.046(2) Uani 1 1 d . .
H21 H -0.0976 0.3662 -0.0529 0.055 Uiso 1 1 calc R U
C22 C -0.0347(5) 0.3093(2) -0.0362(3) 0.045(2) Uani 1 1 d . .
C23 C -0.0909(5) 0.2784(2) -0.0334(3) 0.049(2) Uani 1 1 d . .
H23 H -0.1534 0.2809 -0.0402 0.059 Uiso 1 1 calc R U
C24 C -0.0385(5) 0.2434(2) -0.0189(3) 0.053(2) Uani 1 1 d . .
H24 H -0.0580 0.2170 -0.0129 0.063 Uiso 1 1 calc R U
C25 C 0.0495(5) 0.2531(2) -0.0143(3) 0.048(2) Uani 1 1 d . .
C26 C 0.1344(5) 0.2265(2) -0.0008(3) 0.048(2) Uani 1 1 d . .
H26 H 0.1353 0.2163 -0.0309 0.058 Uiso 1 1 calc R U
C27 C 0.2221(5) 0.2511(2) 0.0255(3) 0.046(2) Uani 1 1 d . .
C28 C 0.3056(5) 0.2392(2) 0.0638(3) 0.053(2) Uani 1 1 d . .
H28 H 0.3182 0.2132 0.0800 0.064 Uiso 1 1 calc R U
C29 C 0.3630(5) 0.2719(2) 0.0727(3) 0.050(2) Uani 1 1 d . .
H29 H 0.4243 0.2729 0.0954 0.060 Uiso 1 1 calc R U
C30 C 0.3158(5) 0.3038(2) 0.0424(3) 0.0399(18) Uani 1 1 d . .
C31 C 0.3329(4) 0.3461(2) 0.0366(2) 0.0376(18) Uani 1 1 d . .
H31 H 0.3928 0.3566 0.0529 0.045 Uiso 1 1 calc R U
C32 C 0.2852(4) 0.4122(2) -0.0010(3) 0.0376(18) Uani 1 1 d . .
C33 C 0.2429(5) 0.4259(2) -0.0460(3) 0.046(2) Uani 1 1 d . .
H33 H 0.2015 0.4079 -0.0692 0.056 Uiso 1 1 calc R U
C34 C 0.2578(5) 0.4656(2) -0.0596(3) 0.0429(19) Uani 1 1 d . .
H34 H 0.2260 0.4738 -0.0916 0.051 Uiso 1 1 calc R U
C35 C 0.3159(5) 0.4923(2) -0.0285(3) 0.046(2) Uani 1 1 d . .
H35 H 0.3287 0.5183 -0.0391 0.055 Uiso 1 1 calc R U
C36 C 0.3593(5) 0.4814(2) 0.0213(3) 0.0405(18) Uani 1 1 d . .
C37 C 0.4132(5) 0.5091(2) 0.0546(3) 0.0422(19) Uani 1 1 d . .
H37 H 0.4248 0.5355 0.0444 0.051 Uiso 1 1 calc R U
C38 C 0.4510(5) 0.5005(2) 0.1017(3) 0.047(2) Uani 1 1 d . .
C39 C 0.5098(5) 0.5293(3) 0.1374(3) 0.059(2) Uani 1 1 d . .
H39 H 0.5242 0.5555 0.1281 0.070 Uiso 1 1 calc R U
C40 C 0.5447(6) 0.5189(3) 0.1845(3) 0.061(2) Uani 1 1 d . .
H40 H 0.5800 0.5387 0.2075 0.073 Uiso 1 1 calc R U
C41 C 0.5288(5) 0.4793(3) 0.1993(3) 0.056(2) Uani 1 1 d . .
H41 H 0.5568 0.4724 0.2319 0.067 Uiso 1 1 calc R U
C42 C 0.4751(5) 0.4509(2) 0.1682(3) 0.0435(19) Uani 1 1 d . .
C43 C 0.4340(4) 0.4601(2) 0.1181(3) 0.0393(18) Uani 1 1 d . .
C44 C 0.3809(4) 0.4317(2) 0.0842(2) 0.0340(17) Uani 1 1 d . .
H44 H 0.3708 0.4050 0.0943 0.041 Uiso 1 1 calc R U
C45 C 0.3418(4) 0.4406(2) 0.0361(3) 0.0372(18) Uani 1 1 d . .
C46 C 0.5244(6) 0.3858(3) 0.2015(3) 0.056(2) Uani 1 1 d . .
H46 H 0.5824 0.3936 0.2037 0.067 Uiso 1 1 calc R U
C47 C 0.5132(6) 0.3464(3) 0.2191(3) 0.065(3) Uani 1 1 d . .
C48 C 0.5626(7) 0.3093(3) 0.2346(4) 0.083(3) Uani 1 1 d . .
H48 H 0.6236 0.3046 0.2393 0.099 Uiso 1 1 calc R U
C49 C 0.5061(7) 0.2811(3) 0.2415(4) 0.081(3) Uani 1 1 d . .
H49 H 0.5200 0.2528 0.2506 0.097 Uiso 1 1 calc R U
C50 C 0.4235(6) 0.3015(3) 0.2329(3) 0.060(2) Uani 1 1 d . .
C51 C 0.3334(5) 0.2397(3) 0.2369(3) 0.054(2) Uani 1 1 d . .
C52 C 0.3311(6) 0.2182(3) 0.2747(4) 0.067(3) Uani 1 1 d . .
C53 C 0.3286(6) 0.1753(3) 0.2773(4) 0.076(3) Uani 1 1 d . .
C54 C 0.3310(7) 0.1526(4) 0.2427(5) 0.084(3) Uani 1 1 d . .
C55 C 0.3337(7) 0.1726(4) 0.2044(4) 0.084(3) Uani 1 1 d . .
C56 C 0.3353(7) 0.2140(3) 0.2043(3) 0.073(3) Uani 1 1 d . .
C57 C 0.1322(5) 0.1891(3) 0.0268(4) 0.057(2) Uani 1 1 d . .
C58 C 0.1223(7) 0.1906(3) 0.0679(4) 0.080(3) Uani 1 1 d . .
C59 C 0.1274(7) 0.1577(5) 0.0951(5) 0.100(4) Uani 1 1 d . .
C60 C 0.1461(10) 0.1207(5) 0.0856(7) 0.133(7) Uani 1 1 d . .
C61 C 0.1543(13) 0.1157(4) 0.0440(7) 0.152(7) Uani 1 1 d . .
C62 C 0.1487(9) 0.1490(4) 0.0168(5) 0.104(4) Uani 1 1 d . .
C63 C 0.2833(7) 0.4257(4) 0.2636(4) 0.087(3) Uani 1 1 d . .
H63A H 0.2634 0.3974 0.2676 0.104 Uiso 1 1 calc R U
H63B H 0.2306 0.4410 0.2401 0.104 Uiso 1 1 calc R U
C64 C 0.3206(9) 0.4477(5) 0.3083(5) 0.127(5) Uani 1 1 d . .
H64A H 0.2878 0.4405 0.3278 0.153 Uiso 1 1 calc R U
H64B H 0.3181 0.4783 0.3035 0.153 Uiso 1 1 calc R U
C65 C 0.4180(9) 0.4323(5) 0.3311(4) 0.123(5) Uani 1 1 d . .
H65A H 0.4587 0.4533 0.3532 0.148 Uiso 1 1 calc R U
H65B H 0.4230 0.4058 0.3482 0.148 Uiso 1 1 calc R U
C66 C 0.4390(7) 0.4264(4) 0.2887(3) 0.103(4) Uani 1 1 d . .
H66A H 0.4745 0.4502 0.2854 0.123 Uiso 1 1 calc R U
H66B H 0.4746 0.4005 0.2921 0.123 Uiso 1 1 calc R U
C67 C 0.2106(6) 0.3210(3) -0.1002(4) 0.075(3) Uani 1 1 d . .
H67A H 0.2243 0.3412 -0.1202 0.091 Uiso 1 1 calc R U
H67B H 0.2649 0.3182 -0.0698 0.091 Uiso 1 1 calc R U
C68 C 0.1883(8) 0.2826(4) -0.1227(5) 0.140(6) Uani 1 1 d . .
H68A H 0.2228 0.2600 -0.1009 0.168 Uiso 1 1 calc R U
H68B H 0.2026 0.2822 -0.1506 0.168 Uiso 1 1 calc R U
C69 C 0.0882(9) 0.2768(4) -0.1377(4) 0.105(4) Uani 1 1 d . .
H69A H 0.0574 0.2694 -0.1716 0.126 Uiso 1 1 calc R U
H69B H 0.0767 0.2546 -0.1189 0.126 Uiso 1 1 calc R U
C70 C 0.0554(6) 0.3178(3) -0.1287(3) 0.074(3) Uani 1 1 d . .
H70A H 0.0335 0.3355 -0.1573 0.088 Uiso 1 1 calc R U
H70B H 0.0058 0.3141 -0.1185 0.088 Uiso 1 1 calc R U
Zn3 Zn 0.62715(6) 0.23323(3) -0.00825(3) 0.0470(3) Uani 1 1 d . .
Zn4 Zn 0.83487(6) 0.27187(3) 0.20882(3) 0.0502(3) Uani 1 1 d . .
F11 F 0.6740(4) 0.09928(17) 0.09497(19) 0.0882(17) Uani 1 1 d . .
F12 F 0.6736(5) 0.0204(2) 0.1218(2) 0.133(3) Uani 1 1 d . .
F13 F 0.6304(5) -0.0420(2) 0.0589(3) 0.162(4) Uani 1 1 d . .
F14 F 0.5942(6) -0.02547(18) -0.0334(3) 0.161(3) Uani 1 1 d . .
F15 F 0.5959(5) 0.05316(18) -0.0614(2) 0.110(2) Uani 1 1 d . .
F16 F 0.8390(4) 0.09626(18) 0.2953(2) 0.0908(18) Uani 1 1 d . .
F17 F 0.8427(4) 0.01503(18) 0.2752(2) 0.108(2) Uani 1 1 d . .
F18 F 0.8649(4) -0.00752(18) 0.1972(2) 0.0993(19) Uani 1 1 d . .
F19 F 0.8767(5) 0.05123(19) 0.1378(2) 0.112(2) Uani 1 1 d . .
F20 F 0.8725(4) 0.13183(17) 0.1573(2) 0.0970(19) Uani 1 1 d . .
O3 O 0.6112(4) 0.23621(17) -0.07901(19) 0.0563(15) Uani 1 1 d . .
O4 O 0.8471(3) 0.29771(19) 0.27463(18) 0.0614(16) Uani 1 1 d . .
N9 N 0.7216(4) 0.18933(19) 0.0195(2) 0.0555(18) Uani 1 1 d . .
N10 N 0.7459(4) 0.27053(17) 0.0241(2) 0.0371(14) Uani 1 1 d . .
N11 N 0.5144(4) 0.26898(18) -0.0111(2) 0.0430(16) Uani 1 1 d . .
N12 N 0.5403(4) 0.18752(19) -0.0102(2) 0.0451(16) Uani 1 1 d . .
N13 N 0.9335(4) 0.2277(2) 0.2326(2) 0.0537(18) Uani 1 1 d . .
N14 N 0.9431(4) 0.3036(2) 0.2018(2) 0.0460(16) Uani 1 1 d . .
N15 N 0.7085(4) 0.29989(19) 0.1639(2) 0.0436(16) Uani 1 1 d . .
N16 N 0.7526(4) 0.2232(2) 0.1984(2) 0.0555(18) Uani 1 1 d . .
C71 C 0.6304(5) 0.1243(2) -0.0012(3) 0.052(2) Uani 1 1 d . .
H71 H 0.6191 0.1229 -0.0353 0.063 Uiso 1 1 calc R U
C72 C 0.5510(5) 0.1475(2) 0.0009(3) 0.050(2) Uani 1 1 d . .
C73 C 0.4811(6) 0.1340(3) 0.0135(3) 0.066(3) Uani 1 1 d . .
H73 H 0.4735 0.1067 0.0230 0.079 Uiso 1 1 calc R U
C74 C 0.4265(6) 0.1678(3) 0.0094(3) 0.064(3) Uani 1 1 d . .
H74 H 0.3737 0.1689 0.0153 0.077 Uiso 1 1 calc R U
C75 C 0.4661(5) 0.2007(2) -0.0054(3) 0.0435(19) Uani 1 1 d . .
C76 C 0.4502(5) 0.2450(2) -0.0098(2) 0.0440(19) Uani 1 1 d . .
H76 H 0.3949 0.2565 -0.0118 0.053 Uiso 1 1 calc R U
C77 C 0.4961(4) 0.3126(2) -0.0187(3) 0.0407(19) Uani 1 1 d . .
C78 C 0.4439(5) 0.3274(2) -0.0619(3) 0.048(2) Uani 1 1 d . .
H78 H 0.4183 0.3084 -0.0875 0.057 Uiso 1 1 calc R U
C79 C 0.4258(5) 0.3706(3) -0.0704(3) 0.052(2) Uani 1 1 d . .
H79 H 0.3880 0.3801 -0.1014 0.062 Uiso 1 1 calc R U
C80 C 0.4616(5) 0.3979(2) -0.0353(3) 0.046(2) Uani 1 1 d . .
H80 H 0.4495 0.4268 -0.0418 0.056 Uiso 1 1 calc R U
C81 C 0.5189(4) 0.3847(2) 0.0128(3) 0.0389(18) Uani 1 1 d . .
C82 C 0.5588(4) 0.4115(2) 0.0498(3) 0.0385(18) Uani 1 1 d . .
H82 H 0.5471 0.4405 0.0441 0.046 Uiso 1 1 calc R U
C83 C 0.6145(5) 0.3991(2) 0.0946(3) 0.045(2) Uani 1 1 d . .
C84 C 0.6598(5) 0.4275(2) 0.1325(3) 0.048(2) Uani 1 1 d . .
H84 H 0.6493 0.4566 0.1272 0.058 Uiso 1 1 calc R U
C85 C 0.7175(5) 0.4139(2) 0.1760(3) 0.050(2) Uani 1 1 d . .
H85 H 0.7478 0.4337 0.2002 0.060 Uiso 1 1 calc R U
C86 C 0.7334(5) 0.3717(2) 0.1861(3) 0.049(2) Uani 1 1 d . .
H86 H 0.7740 0.3630 0.2168 0.059 Uiso 1 1 calc R U
C87 C 0.6899(4) 0.3421(2) 0.1510(3) 0.0419(19) Uani 1 1 d . .
C88 C 0.6317(4) 0.3552(2) 0.1031(3) 0.0398(18) Uani 1 1 d . .
C89 C 0.5921(4) 0.3277(2) 0.0649(3) 0.0383(18) Uani 1 1 d . .
H89 H 0.6037 0.2987 0.0703 0.046 Uiso 1 1 calc R U
C90 C 0.5375(4) 0.3409(2) 0.0201(3) 0.0360(17) Uani 1 1 d . .
C91 C 0.6436(5) 0.2722(2) 0.1533(3) 0.047(2) Uani 1 1 d . .
H91 H 0.5824 0.2805 0.1357 0.056 Uiso 1 1 calc R U
C92 C 0.6634(5) 0.2306(2) 0.1675(3) 0.047(2) Uani 1 1 d . .
C93 C 0.6166(6) 0.1927(3) 0.1547(3) 0.063(2) Uani 1 1 d . .
H93 H 0.5540 0.1889 0.1350 0.076 Uiso 1 1 calc R U
C94 C 0.6802(6) 0.1621(3) 0.1768(3) 0.060(2) Uani 1 1 d . .
H94 H 0.6699 0.1329 0.1743 0.072 Uiso 1 1 calc R U
C95 C 0.7633(5) 0.1822(3) 0.2036(3) 0.052(2) Uani 1 1 d . .
C96 C 0.8559(5) 0.1633(2) 0.2377(3) 0.051(2) Uani 1 1 d . .
H96 H 0.8582 0.1657 0.2702 0.061 Uiso 1 1 calc R U
C97 C 0.9363(5) 0.1878(3) 0.2386(3) 0.060(3) Uani 1 1 d . .
C98 C 1.0195(6) 0.1718(3) 0.2439(3) 0.071(3) Uani 1 1 d . .
H98 H 1.0385 0.1435 0.2490 0.085 Uiso 1 1 calc R U
C99 C 1.0695(6) 0.2060(3) 0.2401(3) 0.071(3) Uani 1 1 d . .
H99 H 1.1296 0.2055 0.2424 0.085 Uiso 1 1 calc R U
C100 C 1.0148(5) 0.2401(3) 0.2324(3) 0.055(2) Uani 1 1 d . .
C101 C 1.0162(5) 0.2821(3) 0.2180(3) 0.052(2) Uani 1 1 d . .
H101 H 1.0714 0.2941 0.2204 0.062 Uiso 1 1 calc R U
C102 C 0.9456(5) 0.3466(2) 0.1886(3) 0.047(2) Uani 1 1 d . .
C103 C 0.9952(5) 0.3752(3) 0.2211(3) 0.057(2) Uani 1 1 d . .
H103 H 1.0310 0.3665 0.2526 0.069 Uiso 1 1 calc R U
C104 C 0.9947(6) 0.4172(3) 0.2091(3) 0.064(3) Uani 1 1 d . .
H104 H 1.0313 0.4365 0.2324 0.077 Uiso 1 1 calc R U
C105 C 0.9427(5) 0.4306(3) 0.1648(3) 0.058(2) Uani 1 1 d . .
H105 H 0.9408 0.4595 0.1577 0.070 Uiso 1 1 calc R U
C106 C 0.8906(5) 0.4020(2) 0.1285(3) 0.045(2) Uani 1 1 d . .
C107 C 0.8373(5) 0.4141(2) 0.0828(3) 0.0420(19) Uani 1 1 d . .
H107 H 0.8319 0.4431 0.0755 0.050 Uiso 1 1 calc R U
C108 C 0.7912(4) 0.3860(2) 0.0469(3) 0.0364(17) Uani 1 1 d . .
C109 C 0.7361(4) 0.4006(2) 0.0009(3) 0.0395(18) Uani 1 1 d . .
H109 H 0.7313 0.4296 -0.0056 0.047 Uiso 1 1 calc R U
C110 C 0.6898(4) 0.3728(2) -0.0342(3) 0.0392(18) Uani 1 1 d . .
H110 H 0.6532 0.3827 -0.0651 0.047 Uiso 1 1 calc R U
C111 C 0.6959(4) 0.3291(2) -0.0249(3) 0.044(2) Uani 1 1 d . .
H111 H 0.6632 0.3102 -0.0497 0.053 Uiso 1 1 calc R U
C112 C 0.7485(4) 0.3142(2) 0.0193(2) 0.0361(17) Uani 1 1 d . .
C113 C 0.7974(4) 0.3420(2) 0.0572(2) 0.0355(17) Uani 1 1 d . .
C114 C 0.8481(4) 0.3297(2) 0.1048(3) 0.0368(18) Uani 1 1 d . .
H114 H 0.8509 0.3010 0.1127 0.044 Uiso 1 1 calc R U
C115 C 0.8938(4) 0.3583(2) 0.1401(3) 0.0426(19) Uani 1 1 d . .
C116 C 0.8181(5) 0.2466(2) 0.0446(2) 0.0397(18) Uani 1 1 d . .
H116 H 0.8766 0.2588 0.0595 0.048 Uiso 1 1 calc R U
C117 C 0.8092(5) 0.2038(2) 0.0444(2) 0.0414(19) Uani 1 1 d . .
C118 C 0.8652(5) 0.1693(2) 0.0646(3) 0.047(2) Uani 1 1 d . .
H118 H 0.9289 0.1696 0.0830 0.057 Uiso 1 1 calc R U
C119 C 0.8093(5) 0.1347(3) 0.0525(3) 0.059(2) Uani 1 1 d . .
H119 H 0.8282 0.1068 0.0616 0.071 Uiso 1 1 calc R U
C120 C 0.7204(5) 0.1475(2) 0.0246(3) 0.048(2) Uani 1 1 d . .
C121 C 0.6351(5) 0.0792(2) 0.0161(3) 0.052(2) Uani 1 1 d . .
C122 C 0.6166(7) 0.0464(3) -0.0152(4) 0.084(3) Uani 1 1 d . .
C123 C 0.6132(8) 0.0056(3) -0.0007(5) 0.099(4) Uani 1 1 d . .
C124 C 0.6314(8) -0.0034(3) 0.0439(5) 0.092(4) Uani 1 1 d . .
C125 C 0.6522(7) 0.0295(4) 0.0775(4) 0.093(4) Uani 1 1 d . .
C126 C 0.6547(6) 0.0682(3) 0.0626(3) 0.066(3) Uani 1 1 d . .
C127 C 0.8580(5) 0.1178(3) 0.2285(3) 0.052(2) Uani 1 1 d . .
C128 C 0.8661(6) 0.1040(3) 0.1894(4) 0.075(3) Uani 1 1 d . .
C129 C 0.8693(7) 0.0626(3) 0.1775(4) 0.080(3) Uani 1 1 d . .
C130 C 0.8613(6) 0.0321(3) 0.2071(4) 0.076(3) Uani 1 1 d . .
C131 C 0.8522(6) 0.0442(3) 0.2472(4) 0.065(3) Uani 1 1 d . .
C132 C 0.8492(6) 0.0866(3) 0.2572(3) 0.066(3) Uani 1 1 d . .
C133 C 0.5241(6) 0.2263(3) -0.1176(3) 0.075(3) Uani 1 1 d . .
H13A H 0.5081 0.2467 -0.1437 0.090 Uiso 1 1 calc R U
H13B H 0.4751 0.2255 -0.1067 0.090 Uiso 1 1 calc R U
C134 C 0.5414(8) 0.1834(3) -0.1327(4) 0.096(4) Uani 1 1 d . .
H13C H 0.5257 0.1614 -0.1151 0.115 Uiso 1 1 calc R U
H13D H 0.5043 0.1792 -0.1669 0.115 Uiso 1 1 calc R U
C135 C 0.6364(8) 0.1817(4) -0.1222(5) 0.114(5) Uani 1 1 d . .
H13E H 0.6453 0.1831 -0.1517 0.137 Uiso 1 1 calc R U
H13F H 0.6634 0.1554 -0.1056 0.137 Uiso 1 1 calc R U
C136 C 0.6798(6) 0.2185(3) -0.0913(3) 0.073(3) Uani 1 1 d . .
H13G H 0.7329 0.2096 -0.0625 0.088 Uiso 1 1 calc R U
H13H H 0.7001 0.2391 -0.1084 0.088 Uiso 1 1 calc R U
C137 C 0.8192(8) 0.2722(4) 0.3043(4) 0.108(4) Uani 1 1 d . .
H13I H 0.7521 0.2714 0.2910 0.129 Uiso 1 1 calc R U
H13J H 0.8414 0.2434 0.3050 0.129 Uiso 1 1 calc R U
C138 C 0.8529(10) 0.2878(5) 0.3495(4) 0.137(6) Uani 1 1 d . .
H138 H 0.8333 0.2808 0.3733 0.165 Uiso 1 1 calc R U
C139 C 0.9264(8) 0.3180(4) 0.3542(3) 0.094(3) Uani 1 1 d . .
H13K H 0.9861 0.3080 0.3774 0.112 Uiso 1 1 calc R U
H13L H 0.9143 0.3457 0.3643 0.112 Uiso 1 1 calc R U
C140 C 0.9239(6) 0.3202(3) 0.3054(3) 0.076(3) Uani 1 1 d . .
H14A H 0.9197 0.3496 0.2950 0.092 Uiso 1 1 calc R U
H14B H 0.9798 0.3079 0.3055 0.092 Uiso 1 1 calc R U

loop_
_atom_site_aniso_label
_atom_site_aniso_U_11
_atom_site_aniso_U_22
_atom_site_aniso_U_33
_atom_site_aniso_U_23
_atom_site_aniso_U_13
_atom_site_aniso_U_12
Zn1 0.0411(5) 0.0511(6) 0.0618(7) 0.0066(5) 0.0153(5) 0.0037(4)
Zn2 0.0293(4) 0.0389(5) 0.0544(6) 0.0008(4) 0.0114(4) -0.0014(4)
F1 0.065(3) 0.089(4) 0.084(4) 0.014(3) 0.024(3) -0.009(3)
F2 0.122(5) 0.099(5) 0.111(5) 0.051(4) 0.048(4) -0.001(4)
F3 0.137(6) 0.060(4) 0.158(7) 0.007(4) 0.043(5) -0.002(4)
F4 0.151(7) 0.098(5) 0.133(6) -0.017(5) 0.045(5) 0.025(5)
F5 0.191(7) 0.092(4) 0.084(5) 0.013(4) 0.072(5) 0.030(4)
F6 0.164(3) 0.103(2) 0.136(3) 0.017(2) 0.054(3) -0.006(2)
F7 0.164(3) 0.103(2) 0.136(3) 0.017(2) 0.054(3) -0.006(2)
F8 0.164(3) 0.103(2) 0.136(3) 0.017(2) 0.054(3) -0.006(2)
F9 0.164(3) 0.103(2) 0.136(3) 0.017(2) 0.054(3) -0.006(2)
F10 0.164(3) 0.103(2) 0.136(3) 0.017(2) 0.054(3) -0.006(2)
O1 0.055(4) 0.095(5) 0.041(4) 0.006(3) 0.008(3) 0.020(3)
O2 0.045(3) 0.063(4) 0.061(4) -0.018(3) 0.021(3) -0.008(3)
N1 0.047(4) 0.046(4) 0.078(5) 0.010(4) 0.023(4) 0.001(3)
N2 0.036(3) 0.040(4) 0.048(4) 0.005(3) 0.017(3) 0.005(3)
N3 0.030(3) 0.051(4) 0.041(4) 0.000(3) 0.012(3) -0.002(3)
N4 0.048(4) 0.061(5) 0.084(6) 0.023(4) 0.033(4) 0.016(4)
N5 0.041(4) 0.039(4) 0.067(5) 0.001(3) 0.022(3) -0.009(3)
N6 0.036(3) 0.037(4) 0.046(4) 0.000(3) 0.010(3) 0.002(3)
N7 0.025(3) 0.040(4) 0.041(4) -0.006(3) 0.006(3) 0.001(3)
N8 0.038(4) 0.040(4) 0.055(4) 0.005(3) 0.008(3) -0.003(3)
C1 0.059(6) 0.066(6) 0.063(6) 0.009(5) 0.009(5) 0.010(5)
C2 0.056(5) 0.061(6) 0.070(6) 0.016(5) 0.029(5) 0.010(5)
C3 0.067(6) 0.048(5) 0.086(7) 0.013(5) 0.037(5) -0.002(5)
C4 0.053(5) 0.055(5) 0.070(6) 0.011(5) 0.031(5) -0.005(4)
C5 0.041(5) 0.048(5) 0.084(7) 0.006(5) 0.023(5) -0.002(4)
C6 0.033(4) 0.049(5) 0.053(5) 0.000(4) 0.021(4) 0.007(4)
C7 0.033(4) 0.034(4) 0.054(5) 0.003(4) 0.027(4) 0.004(3)
C8 0.043(4) 0.039(5) 0.057(5) -0.009(4) 0.014(4) 0.010(4)
C9 0.043(4) 0.048(5) 0.039(5) -0.006(4) 0.012(4) 0.004(4)
C10 0.034(4) 0.034(4) 0.080(7) -0.001(4) 0.023(4) -0.002(3)
C11 0.032(4) 0.033(4) 0.046(5) 0.002(3) 0.023(3) -0.001(3)
C12 0.035(4) 0.035(4) 0.056(5) 0.009(4) 0.031(4) 0.008(3)
C13 0.023(3) 0.035(4) 0.047(5) 0.006(4) 0.016(3) 0.003(3)
C14 0.029(4) 0.041(5) 0.071(6) 0.027(4) 0.026(4) 0.004(3)
C15 0.029(4) 0.049(5) 0.060(6) 0.011(4) 0.018(4) 0.003(4)
C16 0.035(4) 0.046(5) 0.055(5) 0.001(4) 0.022(4) -0.001(4)
C17 0.025(3) 0.036(4) 0.043(5) -0.006(3) 0.014(3) 0.008(3)
C18 0.022(3) 0.043(4) 0.045(5) 0.005(4) 0.020(3) 0.009(3)
C19 0.030(4) 0.030(4) 0.058(5) 0.011(4) 0.020(4) 0.003(3)
C20 0.027(4) 0.034(4) 0.048(5) -0.004(4) 0.015(3) 0.003(3)
C21 0.022(4) 0.053(5) 0.060(5) 0.002(4) 0.014(3) 0.001(3)
C22 0.030(4) 0.040(5) 0.063(6) 0.003(4) 0.017(4) -0.003(4)
C23 0.034(4) 0.065(6) 0.050(5) 0.005(4) 0.018(4) -0.006(4)
C24 0.034(4) 0.044(5) 0.072(6) -0.009(4) 0.014(4) -0.011(4)
C25 0.044(5) 0.043(5) 0.057(5) -0.008(4) 0.020(4) -0.009(4)
C26 0.041(4) 0.036(4) 0.056(5) -0.009(4) 0.009(4) -0.003(4)
C27 0.039(4) 0.044(5) 0.051(5) -0.001(4) 0.015(4) -0.002(4)
C28 0.048(5) 0.040(5) 0.059(6) 0.010(4) 0.010(4) 0.013(4)
C29 0.030(4) 0.041(5) 0.066(6) -0.001(4) 0.008(4) 0.002(4)
C30 0.031(4) 0.046(5) 0.044(5) -0.004(4) 0.017(3) -0.003(3)
C31 0.026(4) 0.050(5) 0.035(4) -0.009(4) 0.011(3) -0.011(3)
C32 0.029(4) 0.034(4) 0.059(5) 0.006(4) 0.026(4) -0.001(3)
C33 0.033(4) 0.047(5) 0.050(5) 0.007(4) 0.008(4) 0.000(4)
C34 0.041(4) 0.046(5) 0.042(5) 0.004(4) 0.019(4) 0.005(4)
C35 0.041(4) 0.036(4) 0.058(6) 0.011(4) 0.020(4) 0.004(4)
C36 0.031(4) 0.044(5) 0.054(5) -0.002(4) 0.026(4) -0.002(3)
C37 0.034(4) 0.040(4) 0.053(5) -0.002(4) 0.018(4) 0.002(3)
C38 0.042(4) 0.041(5) 0.069(6) -0.009(4) 0.033(4) 0.003(4)
C39 0.056(5) 0.055(5) 0.060(6) -0.013(4) 0.021(5) -0.011(4)
C40 0.056(5) 0.060(6) 0.057(6) -0.017(5) 0.013(4) -0.018(4)
C41 0.048(5) 0.057(6) 0.061(6) -0.007(4) 0.021(4) -0.008(4)
C42 0.036(4) 0.037(4) 0.057(5) -0.007(4) 0.019(4) -0.006(3)
C43 0.031(4) 0.036(4) 0.053(5) 0.000(4) 0.020(4) 0.000(3)
C44 0.029(4) 0.029(4) 0.047(5) 0.003(3) 0.018(3) 0.002(3)
C45 0.029(4) 0.030(4) 0.056(5) 0.003(4) 0.020(4) -0.003(3)
C46 0.044(5) 0.069(6) 0.055(6) 0.001(5) 0.021(4) -0.006(4)
C47 0.062(6) 0.059(6) 0.084(7) 0.017(5) 0.041(5) 0.021(5)
C48 0.065(6) 0.085(7) 0.115(9) 0.042(6) 0.055(6) 0.026(6)
C49 0.078(7) 0.058(6) 0.120(9) 0.045(6) 0.056(7) 0.039(6)
C50 0.056(5) 0.050(5) 0.064(6) 0.006(4) 0.016(4) 0.004(4)
C51 0.048(5) 0.040(5) 0.064(6) 0.022(5) 0.016(4) 0.008(4)
C52 0.046(5) 0.078(7) 0.060(7) -0.005(6) 0.005(5) -0.012(5)
C53 0.061(6) 0.057(7) 0.097(9) 0.031(7) 0.020(6) -0.008(5)
C54 0.076(7) 0.067(8) 0.092(10) -0.005(8) 0.019(7) -0.008(6)
C55 0.074(7) 0.066(8) 0.081(9) -0.011(7) 0.003(6) 0.024(6)
C56 0.091(8) 0.068(7) 0.051(7) 0.004(6) 0.021(5) 0.014(6)
C57 0.045(5) 0.042(5) 0.073(7) 0.009(5) 0.014(5) -0.010(4)
C58 0.065(6) 0.063(7) 0.094(9) 0.029(7) 0.014(6) -0.019(5)
C59 0.063(7) 0.117(11) 0.095(10) 0.023(9) 0.009(6) -0.001(7)
C60 0.105(10) 0.082(11) 0.172(17) 0.085(12) 0.020(11) 0.006(8)
C61 0.224(19) 0.023(6) 0.182(17) 0.009(9) 0.060(15) 0.029(8)
C62 0.130(10) 0.065(8) 0.101(10) 0.025(7) 0.033(8) -0.009(7)
C63 0.088(8) 0.106(9) 0.086(8) -0.009(7) 0.055(7) 0.012(7)
C64 0.108(11) 0.177(14) 0.101(11) -0.032(10) 0.047(9) 0.005(10)
C65 0.104(10) 0.184(14) 0.069(9) 0.007(8) 0.023(7) 0.038(9)
C66 0.073(7) 0.155(11) 0.052(7) -0.008(7) -0.001(6) 0.002(7)
C67 0.054(6) 0.085(7) 0.103(8) -0.028(6) 0.048(6) -0.008(5)
C68 0.084(9) 0.143(12) 0.165(14) -0.098(11) 0.026(9) 0.008(8)
C69 0.135(11) 0.086(8) 0.085(9) -0.032(7) 0.037(8) -0.036(8)
C70 0.050(5) 0.113(9) 0.047(6) -0.017(5) 0.010(4) -0.027(5)
Zn3 0.0371(5) 0.0373(5) 0.0581(6) 0.0031(4) 0.0117(4) -0.0001(4)
Zn4 0.0341(5) 0.0541(6) 0.0511(6) 0.0050(4) 0.0068(4) -0.0023(4)
F11 0.116(5) 0.080(4) 0.064(4) -0.005(3) 0.034(3) -0.020(3)
F12 0.139(6) 0.135(6) 0.089(5) 0.054(4) 0.013(4) -0.041(5)
F13 0.161(7) 0.066(4) 0.185(8) 0.048(4) 0.000(6) -0.022(4)
F14 0.236(9) 0.053(4) 0.152(7) -0.041(4) 0.041(6) -0.020(5)
F15 0.142(6) 0.082(4) 0.081(5) -0.014(3) 0.023(4) -0.005(4)
F16 0.097(4) 0.107(5) 0.060(4) 0.006(3) 0.026(3) -0.015(4)
F17 0.129(5) 0.082(4) 0.079(4) 0.023(3) 0.010(4) -0.033(4)
F18 0.099(4) 0.065(4) 0.107(5) 0.005(3) 0.016(4) 0.009(3)
F19 0.152(6) 0.099(5) 0.095(5) 0.005(4) 0.061(5) 0.021(4)
F20 0.145(6) 0.079(4) 0.072(4) 0.010(3) 0.052(4) 0.004(4)
O3 0.047(3) 0.067(4) 0.055(4) -0.014(3) 0.022(3) -0.007(3)
O4 0.045(3) 0.100(5) 0.035(3) 0.002(3) 0.013(3) -0.007(3)
N9 0.043(4) 0.041(4) 0.068(5) 0.004(3) 0.010(3) 0.005(3)
N10 0.033(3) 0.036(3) 0.037(4) 0.000(3) 0.010(3) 0.004(3)
N11 0.030(3) 0.039(4) 0.047(4) -0.004(3) 0.003(3) 0.001(3)
N12 0.038(4) 0.041(4) 0.052(4) 0.000(3) 0.014(3) 0.003(3)
N13 0.034(4) 0.058(5) 0.058(5) 0.023(3) 0.009(3) 0.007(3)
N14 0.033(3) 0.061(4) 0.034(4) 0.008(3) 0.005(3) -0.006(3)
N15 0.030(3) 0.050(4) 0.048(4) 0.007(3) 0.014(3) 0.001(3)
N16 0.045(4) 0.050(4) 0.055(5) 0.000(3) 0.004(3) 0.002(3)
C71 0.052(5) 0.031(4) 0.056(5) -0.002(4) 0.006(4) 0.001(4)
C72 0.052(5) 0.025(4) 0.060(6) 0.005(4) 0.013(4) 0.001(4)
C73 0.072(6) 0.037(5) 0.092(7) 0.007(5) 0.038(6) 0.002(5)
C74 0.050(5) 0.054(6) 0.094(7) -0.002(5) 0.036(5) -0.009(5)
C75 0.051(5) 0.031(4) 0.052(5) -0.004(4) 0.025(4) -0.001(4)
C76 0.044(4) 0.054(5) 0.032(4) -0.004(4) 0.013(4) 0.001(4)
C77 0.030(4) 0.030(4) 0.055(5) 0.010(4) 0.011(4) 0.004(3)
C78 0.032(4) 0.054(5) 0.048(5) 0.004(4) 0.009(4) 0.004(4)
C79 0.038(4) 0.059(6) 0.051(5) 0.022(4) 0.011(4) 0.008(4)
C80 0.028(4) 0.041(5) 0.066(6) 0.011(4) 0.016(4) 0.006(3)
C81 0.029(4) 0.037(4) 0.056(5) 0.001(4) 0.022(4) 0.005(3)
C82 0.032(4) 0.023(4) 0.063(5) 0.008(4) 0.022(4) 0.008(3)
C83 0.036(4) 0.040(5) 0.065(6) -0.002(4) 0.028(4) 0.003(4)
C84 0.046(5) 0.043(5) 0.063(6) 0.001(4) 0.031(4) 0.011(4)
C85 0.049(5) 0.035(5) 0.071(6) -0.011(4) 0.030(5) -0.012(4)
C86 0.043(4) 0.052(5) 0.053(5) -0.007(4) 0.020(4) -0.007(4)
C87 0.021(3) 0.044(5) 0.064(5) 0.001(4) 0.021(4) 0.008(3)
C88 0.023(3) 0.038(4) 0.060(5) -0.001(4) 0.020(4) 0.006(3)
C89 0.033(4) 0.030(4) 0.051(5) 0.001(4) 0.016(4) 0.008(3)
C90 0.031(4) 0.029(4) 0.056(5) 0.001(4) 0.026(4) -0.003(3)
C91 0.041(4) 0.052(5) 0.045(5) 0.004(4) 0.015(4) 0.015(4)
C92 0.030(4) 0.042(5) 0.063(6) 0.000(4) 0.012(4) -0.005(4)
C93 0.052(5) 0.068(6) 0.057(6) -0.005(5) 0.010(4) -0.008(5)
C94 0.056(5) 0.054(5) 0.059(6) 0.007(4) 0.013(4) -0.010(4)
C95 0.041(4) 0.053(5) 0.055(5) 0.007(4) 0.013(4) 0.005(4)
C96 0.056(5) 0.064(6) 0.024(4) 0.007(4) 0.008(4) 0.010(4)
C97 0.038(5) 0.063(6) 0.063(6) 0.036(5) 0.004(4) 0.008(4)
C98 0.071(6) 0.061(6) 0.076(7) 0.029(5) 0.025(5) 0.007(5)
C99 0.048(5) 0.081(7) 0.077(7) 0.030(5) 0.019(5) 0.027(5)
C100 0.041(5) 0.050(5) 0.062(6) 0.020(4) 0.010(4) 0.009(4)
C101 0.037(4) 0.071(6) 0.042(5) -0.011(4) 0.012(4) -0.006(4)
C102 0.031(4) 0.043(5) 0.053(5) 0.005(4) 0.005(4) -0.004(3)
C103 0.051(5) 0.060(6) 0.047(5) 0.013(4) 0.008(4) -0.003(4)
C104 0.063(6) 0.056(6) 0.054(6) -0.006(5) 0.005(5) -0.026(5)
C105 0.053(5) 0.045(5) 0.073(7) -0.008(4) 0.023(5) -0.017(4)
C106 0.041(4) 0.035(4) 0.066(6) -0.003(4) 0.031(4) -0.010(4)
C107 0.040(4) 0.034(4) 0.057(5) 0.001(4) 0.026(4) -0.004(3)
C108 0.027(4) 0.036(4) 0.048(5) 0.004(4) 0.017(3) 0.002(3)
C109 0.033(4) 0.032(4) 0.059(5) 0.013(4) 0.025(4) 0.009(3)
C110 0.029(4) 0.040(4) 0.042(5) 0.010(4) 0.008(3) -0.001(3)
C111 0.027(4) 0.042(5) 0.056(5) 0.003(4) 0.010(4) -0.004(3)
C112 0.033(4) 0.032(4) 0.040(5) 0.004(3) 0.012(3) 0.004(3)
C113 0.025(3) 0.036(4) 0.042(5) 0.004(3) 0.010(3) -0.002(3)
C114 0.033(4) 0.029(4) 0.050(5) -0.002(3) 0.019(4) -0.003(3)
C115 0.029(4) 0.049(5) 0.053(5) -0.006(4) 0.021(4) -0.009(3)
C116 0.037(4) 0.039(4) 0.044(5) -0.002(4) 0.018(4) -0.001(3)
C117 0.033(4) 0.041(5) 0.041(5) -0.001(4) 0.007(3) 0.001(3)
C118 0.035(4) 0.041(5) 0.064(6) 0.012(4) 0.019(4) 0.010(4)
C119 0.049(5) 0.058(6) 0.070(6) 0.020(5) 0.026(4) 0.023(4)
C120 0.044(4) 0.037(5) 0.059(6) 0.000(4) 0.018(4) 0.003(4)
C121 0.043(4) 0.037(5) 0.062(6) 0.003(4) 0.008(4) -0.005(4)
C122 0.091(7) 0.035(5) 0.079(8) 0.009(5) -0.009(6) -0.006(5)
C123 0.122(10) 0.041(6) 0.093(9) -0.001(6) 0.003(7) -0.019(6)
C124 0.100(8) 0.033(6) 0.105(10) 0.011(6) 0.006(7) -0.009(5)
C125 0.069(7) 0.087(9) 0.095(9) 0.055(8) 0.007(6) -0.022(6)
C126 0.061(6) 0.064(6) 0.055(6) -0.001(5) 0.006(5) -0.001(5)
C127 0.059(5) 0.053(6) 0.036(5) 0.007(4) 0.011(4) 0.016(4)
C128 0.068(6) 0.060(7) 0.074(8) 0.022(6) 0.009(5) 0.009(5)
C129 0.074(7) 0.068(8) 0.086(9) 0.001(7) 0.022(6) 0.004(6)
C130 0.061(6) 0.057(7) 0.080(8) 0.014(6) 0.002(5) 0.008(5)
C131 0.065(6) 0.054(6) 0.055(7) 0.014(5) 0.003(5) -0.004(5)
C132 0.054(5) 0.084(8) 0.037(6) 0.007(5) -0.005(4) 0.010(5)
C133 0.048(5) 0.107(8) 0.054(6) 0.000(5) 0.006(4) 0.000(5)
C134 0.095(9) 0.088(8) 0.086(8) -0.035(6) 0.019(7) -0.020(7)
C135 0.072(8) 0.137(11) 0.136(11) -0.065(9) 0.045(7) 0.008(7)
C136 0.062(6) 0.086(7) 0.079(7) -0.014(6) 0.037(5) -0.007(5)
C137 0.108(9) 0.132(11) 0.092(10) -0.013(8) 0.051(8) -0.045(8)
C138 0.152(13) 0.231(16) 0.045(8) -0.014(9) 0.057(8) -0.065(12)
C139 0.086(8) 0.137(10) 0.052(7) 0.000(6) 0.024(6) 0.019(7)
C140 0.068(6) 0.077(7) 0.070(7) -0.012(5) 0.015(5) -0.016(5)

loop_
_atom_type_symbol
_atom_type_description
_atom_type_scat_dispersion_real
_atom_type_scat_dispersion_imag
_atom_type_scat_source
C C 0.0033 0.0016 'International Tables Vol C Tables 4.2.6.8 and 6.1.1.4'
H H 0.0000 0.0000 'International Tables Vol C Tables 4.2.6.8 and 6.1.1.4'
F F 0.0171 0.0103 'International Tables Vol C Tables 4.2.6.8 and 6.1.1.4'
N N 0.0061 0.0033 'International Tables Vol C Tables 4.2.6.8 and 6.1.1.4'
O O 0.0106 0.0060 'International Tables Vol C Tables 4.2.6.8 and 6.1.1.4'
Zn Zn 0.2839 1.4301 'International Tables Vol C Tables 4.2.6.8 and 6.1.1.4'

loop_
_geom_angle_atom_site_label_1
_geom_angle_atom_site_label_2
_geom_angle_atom_site_label_3
_geom_angle
O1 Zn1 N2 99.5(2)
O1 Zn1 N3 96.8(2)
N1 Zn1 O1 104.3(3)
N1 Zn1 N2 79.7(3)
N1 Zn1 N3 155.3(3)
N1 Zn1 N4 84.3(3)
N2 Zn1 N3 109.5(2)
N4 Zn1 O1 102.6(3)
N4 Zn1 N2 155.3(3)
N4 Zn1 N3 78.6(3)
O2 Zn2 N6 95.9(2)
O2 Zn2 N7 98.0(2)
N5 Zn2 O2 101.8(2)
N5 Zn2 N6 79.4(2)
N5 Zn2 N7 157.0(2)
N6 Zn2 N7 110.1(2)
N8 Zn2 O2 107.0(2)
N8 Zn2 N5 83.1(3)
N8 Zn2 N6 153.5(3)
N8 Zn2 N7 80.0(2)
C63 O1 Zn1 120.1(6)
C66 O1 Zn1 121.2(6)
C66 O1 C63 109.3(8)
C67 O2 Zn2 118.7(5)
C70 O2 Zn2 119.7(5)
C70 O2 C67 105.7(6)
C2 N1 Zn1 134.0(6)
C2 N1 C5 106.0(7)
C5 N1 Zn1 114.7(5)
C6 N2 Zn1 111.0(5)
C6 N2 C7 124.0(6)
C7 N2 Zn1 124.8(4)
C42 N3 Zn1 130.9(5)
C46 N3 Zn1 110.3(5)
C46 N3 C42 117.8(6)
C47 N4 Zn1 115.8(6)
C50 N4 Zn1 134.7(6)
C50 N4 C47 108.4(7)
C22 N5 Zn2 115.9(5)
C25 N5 Zn2 136.9(5)
C25 N5 C22 106.6(6)
C17 N6 Zn2 126.0(4)
C21 N6 Zn2 110.4(5)
C21 N6 C17 121.5(6)
C31 N7 Zn2 108.1(4)
C31 N7 C32 124.1(6)
C32 N7 Zn2 127.1(4)
C27 N8 Zn2 135.1(5)
C27 N8 C30 107.2(6)
C30 N8 Zn2 114.4(5)
C2 C1 H1 107.4
C2 C1 C50 112.8(7)
C50 C1 H1 107.4
C51 C1 H1 107.4
C51 C1 C2 110.7(7)
C51 C1 C50 110.9(7)
N1 C2 C1 119.2(8)
N1 C2 C3 110.9(7)
C3 C2 C1 129.8(8)
C2 C3 H3 127.0
C2 C3 C4 106.1(7)
C4 C3 H3 127.0
C3 C4 H4 127.1
C5 C4 C3 105.7(8)
C5 C4 H4 127.1
N1 C5 C6 114.4(7)
C4 C5 N1 111.2(7)
C4 C5 C6 133.9(8)
N2 C6 C5 119.1(7)
N2 C6 H6 120.4
C5 C6 H6 120.4
N2 C7 C20 123.7(6)
C8 C7 N2 116.9(7)
C8 C7 C20 119.4(7)
C7 C8 H8 119.0
C7 C8 C9 121.9(7)
C9 C8 H8 119.0
C8 C9 H9 120.2
C10 C9 C8 119.7(7)
C10 C9 H9 120.2
C9 C10 H10 119.4
C9 C10 C11 121.3(7)
C11 C10 H10 119.4
C10 C11 C20 119.1(7)
C12 C11 C10 122.0(7)
C12 C11 C20 118.9(6)
C11 C12 H12 118.7
C13 C12 C11 122.6(7)
C13 C12 H12 118.7
C12 C13 C14 123.0(7)
C12 C13 C18 119.6(7)
C18 C13 C14 117.3(6)
C13 C14 H14 118.7
C15 C14 C13 122.5(7)
C15 C14 H14 118.7
C14 C15 H15 120.1
C14 C15 C16 119.7(7)
C16 C15 H15 120.1
C15 C16 H16 119.3
C17 C16 C15 121.5(7)
C17 C16 H16 119.3
N6 C17 C18 119.2(6)
C16 C17 N6 121.2(6)
C16 C17 C18 119.5(7)
C13 C18 C17 119.4(6)
C19 C18 C13 119.0(6)
C19 C18 C17 121.6(6)
C18 C19 H19 119.4
C18 C19 C20 121.2(6)
C20 C19 H19 119.4
C11 C20 C7 118.6(6)
C19 C20 C7 122.8(6)
C19 C20 C11 118.7(7)
N6 C21 H21 119.6
N6 C21 C22 120.8(6)
C22 C21 H21 119.6
N5 C22 C21 113.1(6)
C23 C22 N5 110.6(7)
C23 C22 C21 135.9(7)
C22 C23 H23 127.0
C24 C23 C22 106.0(7)
C24 C23 H23 127.0
C23 C24 H24 125.8
C23 C24 C25 108.3(7)
C25 C24 H24 125.8
N5 C25 C24 108.4(7)
N5 C25 C26 119.9(7)
C24 C25 C26 131.7(7)
C25 C26 H26 107.1
C25 C26 C27 112.9(6)
C27 C26 H26 107.1
C57 C26 C25 111.8(7)
C57 C26 H26 107.1
C57 C26 C27 110.4(6)
N8 C27 C26 120.9(6)
N8 C27 C28 108.4(6)
C28 C27 C26 130.7(7)
C27 C28 H28 126.5
C29 C28 C27 107.0(7)
C29 C28 H28 126.5
C28 C29 H29 126.4
C28 C29 C30 107.3(7)
C30 C29 H29 126.4
N8 C30 C29 110.0(6)
N8 C30 C31 114.3(6)
C29 C30 C31 135.6(7)
N7 C31 C30 122.1(6)
N7 C31 H31 119.0
C30 C31 H31 119.0
N7 C32 C45 120.7(6)
C33 C32 N7 119.6(6)
C33 C32 C45 119.6(6)
C32 C33 H33 118.8
C32 C33 C34 122.4(7)
C34 C33 H33 118.8
C33 C34 H34 119.2
C35 C34 C33 121.6(7)
C35 C34 H34 119.2
C34 C35 H35 120.1
C34 C35 C36 119.7(7)
C36 C35 H35 120.1
C37 C36 C35 121.5(7)
C37 C36 C45 119.5(7)
C45 C36 C35 118.9(6)
C36 C37 H37 118.6
C38 C37 C36 122.9(7)
C38 C37 H37 118.6
C37 C38 C39 123.5(7)
C37 C38 C43 119.4(7)
C39 C38 C43 117.1(8)
C38 C39 H39 119.7
C40 C39 C38 120.6(8)
C40 C39 H39 119.7
C39 C40 H40 119.5
C39 C40 C41 121.0(7)
C41 C40 H40 119.5
C40 C41 H41 119.1
C42 C41 C40 121.8(8)
C42 C41 H41 119.1
N3 C42 C43 117.3(6)
C41 C42 N3 122.5(7)
C41 C42 C43 120.2(7)
C42 C43 C38 119.2(7)
C44 C43 C38 117.6(7)
C44 C43 C42 123.1(7)
C43 C44 H44 118.6
C43 C44 C45 122.9(6)
C45 C44 H44 118.6
C36 C45 C32 117.1(7)
C44 C45 C32 125.2(6)
C44 C45 C36 117.7(6)
N3 C46 H46 119.4
N3 C46 C47 121.2(8)
C47 C46 H46 119.4
N4 C47 C46 113.6(7)
N4 C47 C48 108.6(8)
C48 C47 C46 137.7(9)
C47 C48 H48 126.6
C49 C48 C47 106.7(8)
C49 C48 H48 126.6
C48 C49 H49 125.9
C48 C49 C50 108.2(8)
C50 C49 H49 125.9
N4 C50 C1 120.0(7)
N4 C50 C49 107.9(8)
C49 C50 C1 132.1(8)
C52 C51 C1 122.0(9)
C56 C51 C1 126.6(9)
C56 C51 C52 111.4(9)
F1 C52 C51 120.6(9)
F1 C52 C53 115.4(10)
C53 C52 C51 124.0(10)
C52 C53 F2 118.5(12)
C54 C53 F2 121.8(10)
C54 C53 C52 119.6(11)
F3 C54 C55 119.6(12)
C53 C54 F3 121.8(12)
C53 C54 C55 118.6(11)
F4 C55 C54 118.6(11)
C56 C55 F4 122.9(12)
C56 C55 C54 118.5(11)
C51 C56 F5 116.4(9)
C51 C56 C55 128.0(11)
C55 C56 F5 115.6(10)
C58 C57 C26 124.1(9)
C58 C57 C62 111.0(10)
C62 C57 C26 124.6(10)
C57 C58 F6 118.9(9)
C59 C58 F6 116.2(13)
C59 C58 C57 124.9(12)
C58 C59 F7 120.1(14)
C60 C59 F7 117.3(16)
C60 C59 C58 122.5(15)
F8 C60 C61 119.2(19)
C59 C60 F8 123(2)
C59 C60 C61 116.9(13)
C60 C61 F9 119.5(17)
C62 C61 F9 120.4(19)
C62 C61 C60 120.1(13)
F10 C62 C57 116.0(10)
C61 C62 F10 119.4(14)
C61 C62 C57 124.5(14)
O1 C63 H63A 110.6
O1 C63 H63B 110.6
O1 C63 C64 105.7(9)
H63A C63 H63B 108.7
C64 C63 H63A 110.6
C64 C63 H63B 110.6
C63 C64 H64A 111.2
C63 C64 H64B 111.2
C63 C64 C65 103.0(10)
H64A C64 H64B 109.1
C65 C64 H64A 111.2
C65 C64 H64B 111.2
C64 C65 H65A 111.4
C64 C65 H65B 111.4
H65A C65 H65B 109.3
C66 C65 C64 101.8(9)
C66 C65 H65A 111.4
C66 C65 H65B 111.4
O1 C66 C65 106.7(9)
O1 C66 H66A 110.4
O1 C66 H66B 110.4
C65 C66 H66A 110.4
C65 C66 H66B 110.4
H66A C66 H66B 108.6
O2 C67 H67A 110.0
O2 C67 H67B 110.0
H67A C67 H67B 108.4
C68 C67 O2 108.4(8)
C68 C67 H67A 110.0
C68 C67 H67B 110.0
C67 C68 H68A 110.4
C67 C68 H68B 110.4
C67 C68 C69 106.5(9)
H68A C68 H68B 108.6
C69 C68 H68A 110.4
C69 C68 H68B 110.4
C68 C69 H69A 110.7
C68 C69 H69B 110.7
H69A C69 H69B 108.8
C70 C69 C68 105.0(9)
C70 C69 H69A 110.7
C70 C69 H69B 110.7
O2 C70 C69 103.4(8)
O2 C70 H70A 111.1
O2 C70 H70B 111.1
C69 C70 H70A 111.1
C69 C70 H70B 111.1
H70A C70 H70B 109.0
O3 Zn3 N10 99.1(2)
O3 Zn3 N11 101.9(2)
N9 Zn3 O3 102.6(3)
N9 Zn3 N10 79.2(2)
N9 Zn3 N11 152.9(3)
N9 Zn3 N12 84.3(3)
N10 Zn3 N11 108.0(2)
N12 Zn3 O3 103.0(2)
N12 Zn3 N10 154.8(2)
N12 Zn3 N11 79.2(2)
N13 Zn4 O4 100.3(2)
N13 Zn4 N14 79.1(3)
N13 Zn4 N15 157.8(3)
N14 Zn4 O4 99.6(2)
N14 Zn4 N15 109.9(2)
N15 Zn4 O4 98.1(2)
N16 Zn4 O4 104.1(3)
N16 Zn4 N13 83.4(3)
N16 Zn4 N14 152.6(3)
N16 Zn4 N15 80.2(2)
C133 O3 Zn3 120.2(5)
C136 O3 Zn3 119.4(5)
C136 O3 C133 106.6(6)
C137 O4 Zn4 117.8(6)
C140 O4 Zn4 123.2(5)
C140 O4 C137 106.3(7)
C117 N9 Zn3 115.4(5)
C120 N9 Zn3 134.9(5)
C120 N9 C117 109.3(6)
C112 N10 Zn3 124.7(4)
C116 N10 Zn3 110.2(4)
C116 N10 C112 124.7(6)
C76 N11 Zn3 111.4(5)
C76 N11 C77 117.8(6)
C77 N11 Zn3 130.5(5)
C72 N12 Zn3 133.2(5)
C72 N12 C75 107.6(7)
C75 N12 Zn3 114.6(5)
C97 N13 Zn4 135.9(6)
C97 N13 C100 108.1(7)
C100 N13 Zn4 114.0(5)
C101 N14 Zn4 111.9(5)
C101 N14 C102 119.6(6)
C102 N14 Zn4 127.7(5)
C87 N15 Zn4 128.6(4)
C91 N15 Zn4 109.3(5)
C91 N15 C87 121.7(6)
C92 N16 Zn4 114.4(5)
C95 N16 Zn4 135.5(5)
C95 N16 C92 107.5(6)
C72 C71 H71 106.8
C72 C71 C120 112.4(6)
C72 C71 C121 111.4(7)
C120 C71 H71 106.8
C120 C71 C121 112.1(6)
C121 C71 H71 106.8
N12 C72 C71 119.1(7)
N12 C72 C73 109.7(7)
C73 C72 C71 131.2(7)
C72 C73 H73 126.5
C74 C73 C72 107.1(7)
C74 C73 H73 126.5
C73 C74 H74 127.6
C73 C74 C75 104.8(8)
C75 C74 H74 127.6
N12 C75 C74 110.8(7)
N12 C75 C76 115.7(7)
C74 C75 C76 132.8(8)
N11 C76 C75 117.9(7)
N11 C76 H76 121.0
C75 C76 H76 121.0
N11 C77 C90 119.3(6)
C78 C77 N11 120.9(7)
C78 C77 C90 119.8(7)
C77 C78 H78 119.0
C77 C78 C79 121.9(7)
C79 C78 H78 119.0
C78 C79 H79 119.9
C80 C79 C78 120.3(7)
C80 C79 H79 119.9
C79 C80 H80 119.2
C79 C80 C81 121.7(7)
C81 C80 H80 119.2
C82 C81 C80 124.0(7)
C82 C81 C90 119.3(7)
C90 C81 C80 116.6(7)
C81 C82 H82 118.1
C81 C82 C83 123.9(7)
C83 C82 H82 118.1
C82 C83 C84 123.4(7)
C82 C83 C88 117.9(7)
C84 C83 C88 118.6(7)
C83 C84 H84 119.3
C85 C84 C83 121.4(7)
C85 C84 H84 119.3
C84 C85 H85 119.2
C84 C85 C86 121.6(7)
C86 C85 H85 119.2
C85 C86 H86 120.0
C85 C86 C87 120.1(7)
C87 C86 H86 120.0
N15 C87 C88 122.6(6)
C86 C87 N15 116.9(7)
C86 C87 C88 120.4(7)
C83 C88 C87 117.7(7)
C89 C88 C83 118.2(7)
C89 C88 C87 124.0(6)
C88 C89 H89 118.6
C90 C89 C88 122.9(6)
C90 C89 H89 118.6
C77 C90 C81 119.6(6)
C89 C90 C77 122.5(6)
C89 C90 C81 117.8(6)
N15 C91 H91 119.6
N15 C91 C92 120.9(7)
C92 C91 H91 119.6
N16 C92 C91 114.8(7)
N16 C92 C93 109.4(7)
C91 C92 C93 135.5(7)
C92 C93 H93 127.1
C94 C93 C92 105.8(7)
C94 C93 H93 127.1
C93 C94 H94 126.3
C93 C94 C95 107.4(7)
C95 C94 H94 126.3
N16 C95 C94 109.8(7)
N16 C95 C96 120.6(7)
C94 C95 C96 129.5(7)
C95 C96 H96 106.1
C97 C96 C95 113.0(6)
C97 C96 H96 106.1
C127 C96 C95 110.1(7)
C127 C96 H96 106.1
C127 C96 C97 114.8(7)
N13 C97 C96 122.2(7)
N13 C97 C98 110.9(8)
C98 C97 C96 126.8(8)
C97 C98 H98 127.2
C97 C98 C99 105.6(8)
C99 C98 H98 127.2
C98 C99 H99 126.7
C100 C99 C98 106.6(8)
C100 C99 H99 126.7
N13 C100 C101 114.6(7)
C99 C100 N13 108.7(7)
C99 C100 C101 135.9(9)
N14 C101 C100 119.9(7)
N14 C101 H101 120.0
C100 C101 H101 120.0
C103 C102 N14 120.9(7)
C103 C102 C115 120.8(7)
C115 C102 N14 118.3(6)
C102 C103 H103 119.4
C102 C103 C104 121.3(8)
C104 C103 H103 119.4
C103 C104 H104 119.6
C105 C104 C103 120.8(7)
C105 C104 H104 119.6
C104 C105 H105 119.6
C104 C105 C106 120.9(8)
C106 C105 H105 119.6
C105 C106 C115 118.6(7)
C107 C106 C105 123.1(7)
C107 C106 C115 118.3(7)
C106 C107 H107 118.5
C106 C107 C108 122.9(7)
C108 C107 H107 118.5
C107 C108 C109 120.1(7)
C107 C108 C113 119.5(6)
C109 C108 C113 120.4(6)
C108 C109 H109 120.1
C110 C109 C108 119.9(6)
C110 C109 H109 120.1
C109 C110 H110 119.6
C109 C110 C111 120.7(7)
C111 C110 H110 119.6
C110 C111 H111 119.7
C112 C111 C110 120.7(7)
C112 C111 H111 119.7
N10 C112 C113 124.3(6)
C111 C112 N10 114.9(6)
C111 C112 C113 120.7(6)
C112 C113 C108 117.7(6)
C114 C113 C108 117.5(6)
C114 C113 C112 124.8(6)
C113 C114 H114 119.0
C115 C114 C113 122.1(7)
C115 C114 H114 119.0
C102 C115 C106 117.4(7)
C114 C115 C102 123.1(7)
C114 C115 C106 119.6(7)
N10 C116 H116 119.8
N10 C116 C117 120.4(6)
C117 C116 H116 119.8
N9 C117 C118 107.8(6)
C116 C117 N9 114.7(6)
C116 C117 C118 137.4(7)
C117 C118 H118 126.8
C119 C118 C117 106.5(7)
C119 C118 H118 126.8
C118 C119 H119 125.6
C118 C119 C120 108.8(7)
C120 C119 H119 125.6
N9 C120 C71 118.5(6)
N9 C120 C119 107.6(7)
C119 C120 C71 133.8(7)
C122 C121 C71 120.3(8)
C122 C121 C126 115.5(8)
C126 C121 C71 124.1(8)
F15 C122 C121 121.0(8)
F15 C122 C123 118.0(10)
C121 C122 C123 120.9(11)
F14 C123 C122 118.1(12)
C124 C123 F14 120.4(10)
C124 C123 C122 121.4(10)
F13 C124 C123 122.7(11)
F13 C124 C125 117.9(12)
C123 C124 C125 119.4(9)
F12 C125 C124 119.2(10)
F12 C125 C126 122.9(12)
C126 C125 C124 117.7(11)
F11 C126 C121 118.0(8)
C125 C126 F11 117.0(10)
C125 C126 C121 124.9(10)
C128 C127 C96 120.8(8)
C128 C127 C132 114.9(9)
C132 C127 C96 124.2(9)
F20 C128 C129 113.8(11)
C127 C128 F20 120.6(9)
C127 C128 C129 125.6(10)
F19 C129 C128 122.2(10)
F19 C129 C130 119.5(10)
C130 C129 C128 118.3(11)
F18 C130 C129 120.0(12)
F18 C130 C131 121.2(10)
C131 C130 C129 118.8(10)
F17 C131 C130 119.1(9)
F17 C131 C132 120.6(10)
C130 C131 C132 120.3(9)
F16 C132 C127 120.2(9)
F16 C132 C131 117.7(9)
C127 C132 C131 122.1(10)
O3 C133 H13A 111.3
O3 C133 H13B 111.3
O3 C133 C134 102.2(7)
H13A C133 H13B 109.2
C134 C133 H13A 111.3
C134 C133 H13B 111.3
C133 C134 H13C 110.4
C133 C134 H13D 110.4
H13C C134 H13D 108.6
C135 C134 C133 106.5(9)
C135 C134 H13C 110.4
C135 C134 H13D 110.4
C134 C135 H13E 110.4
C134 C135 H13F 110.4
C134 C135 C136 106.6(8)
H13E C135 H13F 108.6
C136 C135 H13E 110.4
C136 C135 H13F 110.4
O3 C136 C135 106.0(7)
O3 C136 H13G 110.5
O3 C136 H13H 110.5
C135 C136 H13G 110.5
C135 C136 H13H 110.5
H13G C136 H13H 108.7
O4 C137 H13I 109.5
O4 C137 H13J 109.5
H13I C137 H13J 108.1
C138 C137 O4 110.7(10)
C138 C137 H13I 109.5
C138 C137 H13J 109.5
C137 C138 H138 126.4
C137 C138 C139 107.1(10)
C139 C138 H138 126.4
C138 C139 H13K 110.9
C138 C139 H13L 110.9
C138 C139 C140 104.5(8)
H13K C139 H13L 108.9
C140 C139 H13K 110.9
C140 C139 H13L 110.9
O4 C140 C139 107.7(8)
O4 C140 H14A 110.2
O4 C140 H14B 110.2
C139 C140 H14A 110.2
C139 C140 H14B 110.2
H14A C140 H14B 108.5

loop_
_geom_bond_atom_site_label_1
_geom_bond_atom_site_label_2
_geom_bond_distance
Zn1 O1 2.087(6)
Zn1 N1 1.999(7)
Zn1 N2 2.123(6)
Zn1 N3 2.163(6)
Zn1 N4 2.015(6)
Zn2 O2 2.106(6)
Zn2 N5 2.013(6)
Zn2 N6 2.113(6)
Zn2 N7 2.158(5)
Zn2 N8 1.991(6)
F1 C52 1.367(11)
F2 C53 1.393(12)
F3 C54 1.332(12)
F4 C55 1.344(12)
F5 C56 1.413(11)
F6 C58 1.366(12)
F7 C59 1.400(14)
F8 C60 1.332(13)
F9 C61 1.366(14)
F10 C62 1.366(13)
O1 C63 1.419(10)
O1 C66 1.419(10)
O2 C67 1.453(9)
O2 C70 1.430(9)
N1 C2 1.348(10)
N1 C5 1.388(10)
N2 C6 1.322(9)
N2 C7 1.421(9)
N3 C42 1.420(9)
N3 C46 1.286(9)
N4 C47 1.378(10)
N4 C50 1.356(10)
N5 C22 1.383(9)
N5 C25 1.350(9)
N6 C17 1.402(8)
N6 C21 1.328(8)
N7 C31 1.289(8)
N7 C32 1.413(8)
N8 C27 1.350(9)
N8 C30 1.367(8)
C1 H1 1.0000
C1 C2 1.521(11)
C1 C50 1.530(12)
C1 C51 1.502(11)
C2 C3 1.411(11)
C3 H3 0.9500
C3 C4 1.418(11)
C4 H4 0.9500
C4 C5 1.384(10)
C5 C6 1.417(10)
C6 H6 0.9500
C7 C8 1.366(9)
C7 C20 1.442(10)
C8 H8 0.9500
C8 C9 1.410(10)
C9 H9 0.9500
C9 C10 1.365(10)
C10 H10 0.9500
C10 C11 1.414(9)
C11 C12 1.396(9)
C11 C20 1.432(9)
C12 H12 0.9500
C12 C13 1.375(9)
C13 C14 1.425(10)
C13 C18 1.419(9)
C14 H14 0.9500
C14 C15 1.351(10)
C15 H15 0.9500
C15 C16 1.393(10)
C16 H16 0.9500
C16 C17 1.370(9)
C17 C18 1.436(9)
C18 C19 1.410(9)
C19 H19 0.9500
C19 C20 1.412(9)
C21 H21 0.9500
C21 C22 1.409(10)
C22 C23 1.375(10)
C23 H23 0.9500
C23 C24 1.368(10)
C24 H24 0.9500
C24 C25 1.411(10)
C25 C26 1.525(10)
C26 H26 1.0000
C26 C27 1.532(10)
C26 C57 1.484(11)
C27 C28 1.431(10)
C28 H28 0.9500
C28 C29 1.355(10)
C29 H29 0.9500
C29 C30 1.384(10)
C30 C31 1.413(9)
C31 H31 0.9500
C32 C33 1.352(9)
C32 C45 1.457(9)
C33 H33 0.9500
C33 C34 1.393(10)
C34 H34 0.9500
C34 C35 1.340(9)
C35 H35 0.9500
C35 C36 1.454(10)
C36 C37 1.369(9)
C36 C45 1.453(9)
C37 H37 0.9500
C37 C38 1.360(10)
C38 C39 1.451(10)
C38 C43 1.465(10)
C39 H39 0.9500
C39 C40 1.376(11)
C40 H40 0.9500
C40 C41 1.413(11)
C41 H41 0.9500
C41 C42 1.348(10)
C42 C43 1.448(10)
C43 C44 1.386(9)
C44 H44 0.9500
C44 C45 1.392(9)
C46 H46 0.9500
C46 C47 1.421(11)
C47 C48 1.404(11)
C48 H48 0.9500
C48 C49 1.370(12)
C49 H49 0.9500
C49 C50 1.413(11)
C51 C52 1.381(12)
C51 C56 1.321(12)
C52 C53 1.380(13)
C53 C54 1.314(15)
C54 C55 1.374(15)
C55 C56 1.328(13)
C57 C58 1.358(14)
C57 C62 1.379(14)
C58 C59 1.336(15)
C59 C60 1.292(19)
C60 C61 1.37(2)
C61 C62 1.342(18)
C63 H63A 0.9900
C63 H63B 0.9900
C63 C64 1.450(14)
C64 H64A 0.9900
C64 H64B 0.9900
C64 C65 1.519(15)
C65 H65A 0.9900
C65 H65B 0.9900
C65 C66 1.513(15)
C66 H66A 0.9900
C66 H66B 0.9900
C67 H67A 0.9900
C67 H67B 0.9900
C67 C68 1.389(13)
C68 H68A 0.9900
C68 H68B 0.9900
C68 C69 1.504(15)
C69 H69A 0.9900
C69 H69B 0.9900
C69 C70 1.489(13)
C70 H70A 0.9900
C70 H70B 0.9900
Zn3 O3 2.113(6)
Zn3 N9 1.993(6)
Zn3 N10 2.130(5)
Zn3 N11 2.131(6)
Zn3 N12 2.019(6)
Zn4 O4 2.144(5)
Zn4 N13 2.031(6)
Zn4 N14 2.122(6)
Zn4 N15 2.137(6)
Zn4 N16 1.992(7)
F11 C126 1.358(10)
F12 C125 1.305(12)
F13 C124 1.327(10)
F14 C123 1.364(12)
F15 C122 1.350(11)
F16 C132 1.304(10)
F17 C131 1.333(10)
F18 C130 1.314(11)
F19 C129 1.346(12)
F20 C128 1.378(11)
O3 C133 1.457(9)
O3 C136 1.439(10)
O4 C137 1.443(12)
O4 C140 1.413(9)
N9 C117 1.383(9)
N9 C120 1.352(9)
N10 C112 1.410(8)
N10 C116 1.322(8)
N11 C76 1.310(9)
N11 C77 1.429(8)
N12 C72 1.321(9)
N12 C75 1.344(9)
N13 C97 1.293(9)
N13 C100 1.382(10)
N14 C101 1.281(9)
N14 C102 1.445(9)
N15 C87 1.410(9)
N15 C91 1.310(9)
N16 C92 1.384(9)
N16 C95 1.326(9)
C71 H71 1.0000
C71 C72 1.515(11)
C71 C120 1.533(10)
C71 C121 1.535(10)
C72 C73 1.417(11)
C73 H73 0.9500
C73 C74 1.374(11)
C74 H74 0.9500
C74 C75 1.411(11)
C75 C76 1.441(10)
C76 H76 0.9500
C77 C78 1.341(9)
C77 C90 1.434(10)
C78 H78 0.9500
C78 C79 1.420(10)
C79 H79 0.9500
C79 C80 1.331(10)
C80 H80 0.9500
C80 C81 1.457(10)
C81 C82 1.364(10)
C81 C90 1.437(9)
C82 H82 0.9500
C82 C83 1.365(10)
C83 C84 1.428(10)
C83 C88 1.440(9)
C84 H84 0.9500
C84 C85 1.357(10)
C85 H85 0.9500
C85 C86 1.389(10)
C86 H86 0.9500
C86 C87 1.394(10)
C87 C88 1.454(10)
C88 C89 1.403(9)
C89 H89 0.9500
C89 C90 1.370(9)
C91 H91 0.9500
C91 C92 1.399(10)
C92 C93 1.401(10)
C93 H93 0.9500
C93 C94 1.382(11)
C94 H94 0.9500
C94 C95 1.411(10)
C95 C96 1.555(10)
C96 H96 1.0000
C96 C97 1.515(11)
C96 C127 1.494(11)
C97 C98 1.390(12)
C98 H98 0.9500
C98 C99 1.399(12)
C99 H99 0.9500
C99 C100 1.367(11)
C100 C101 1.423(11)
C101 H101 0.9500
C102 C103 1.353(10)
C102 C115 1.438(10)
C103 H103 0.9500
C103 C104 1.396(11)
C104 H104 0.9500
C104 C105 1.353(11)
C105 H105 0.9500
C105 C106 1.426(10)
C106 C107 1.377(10)
C106 C115 1.446(10)
C107 H107 0.9500
C107 C108 1.387(9)
C108 C109 1.411(9)
C108 C113 1.445(9)
C109 H109 0.9500
C109 C110 1.367(9)
C110 H110 0.9500
C110 C111 1.426(9)
C111 H111 0.9500
C111 C112 1.369(9)
C112 C113 1.427(9)
C113 C114 1.416(9)
C114 H114 0.9500
C114 C115 1.383(9)
C116 H116 0.9500
C116 C117 1.379(9)
C117 C118 1.405(9)
C118 H118 0.9500
C118 C119 1.382(10)
C119 H119 0.9500
C119 C120 1.399(10)
C121 C122 1.381(12)
C121 C126 1.392(12)
C122 C123 1.395(13)
C123 C124 1.329(15)
C124 C125 1.423(15)
C125 C126 1.335(12)
C127 C128 1.352(13)
C127 C132 1.390(12)
C128 C129 1.388(13)
C129 C130 1.387(14)
C130 C131 1.375(14)
C131 C132 1.403(12)
C133 H13A 0.9900
C133 H13B 0.9900
C133 C134 1.519(12)
C134 H13C 0.9900
C134 H13D 0.9900
C134 C135 1.439(14)
C135 H13E 0.9900
C135 H13F 0.9900
C135 C136 1.500(13)
C136 H13G 0.9900
C136 H13H 0.9900
C137 H13I 0.9900
C137 H13J 0.9900
C137 C138 1.374(14)
C138 H138 0.9500
C138 C139 1.496(15)
C139 H13K 0.9900
C139 H13L 0.9900
C139 C140 1.505(13)
C140 H14A 0.9900
C140 H14B 0.9900

loop_
_geom_torsion_atom_site_label_1
_geom_torsion_atom_site_label_2
_geom_torsion_atom_site_label_3
_geom_torsion_atom_site_label_4
_geom_torsion
Zn1 O1 C63 C64 171.7(8)
Zn1 O1 C66 C65 -148.8(8)
Zn1 N1 C2 C1 29.5(13)
Zn1 N1 C2 C3 -153.3(7)
Zn1 N1 C5 C4 160.4(6)
Zn1 N1 C5 C6 -11.9(10)
Zn1 N2 C6 C5 -3.3(9)
Zn1 N2 C7 C8 -41.0(8)
Zn1 N2 C7 C20 137.1(6)
Zn1 N3 C42 C41 102.9(8)
Zn1 N3 C42 C43 -78.0(8)
Zn1 N3 C46 C47 6.6(10)
Zn1 N4 C47 C46 4.8(10)
Zn1 N4 C47 C48 -172.0(7)
Zn1 N4 C50 C1 -12.0(13)
Zn1 N4 C50 C49 167.3(7)
Zn2 O2 C67 C68 108.8(10)
Zn2 O2 C70 C69 -103.8(7)
Zn2 N5 C22 C21 0.3(9)
Zn2 N5 C22 C23 -174.5(5)
Zn2 N5 C25 C24 170.8(6)
Zn2 N5 C25 C26 -10.7(12)
Zn2 N6 C17 C16 101.4(7)
Zn2 N6 C17 C18 -75.2(8)
Zn2 N6 C21 C22 6.9(9)
Zn2 N7 C31 C30 -1.6(8)
Zn2 N7 C32 C33 -34.0(9)
Zn2 N7 C32 C45 142.4(5)
Zn2 N8 C27 C26 23.1(12)
Zn2 N8 C27 C28 -158.8(6)
Zn2 N8 C30 C29 165.8(5)
Zn2 N8 C30 C31 -11.7(8)
F1 C52 C53 F2 -1.2(12)
F1 C52 C53 C54 -179.8(9)
F2 C53 C54 F3 1.4(16)
F2 C53 C54 C55 179.9(9)
F3 C54 C55 F4 -0.6(16)
F3 C54 C55 C56 179.6(9)
F4 C55 C56 F5 -0.2(15)
F4 C55 C56 C51 179.3(10)
F6 C58 C59 F7 1.2(15)
F6 C58 C59 C60 -176.7(12)
F7 C59 C60 F8 5(2)
F7 C59 C60 C61 177.5(14)
F8 C60 C61 F9 -5(3)
F8 C60 C61 C62 177.0(13)
F9 C61 C62 F10 0(2)
F9 C61 C62 C57 -179.6(12)
O1 C63 C64 C65 -36.4(13)
O2 C67 C68 C69 11.5(15)
N1 C2 C3 C4 0.0(11)
N1 C5 C6 N2 10.1(11)
N2 C7 C8 C9 -179.7(6)
N2 C7 C20 C11 179.1(6)
N2 C7 C20 C19 -0.9(10)
N3 C42 C43 C38 -179.5(6)
N3 C42 C43 C44 -1.7(10)
N3 C46 C47 N4 -7.9(13)
N3 C46 C47 C48 167.6(11)
N4 C47 C48 C49 3.2(12)
N5 C22 C23 C24 2.5(9)
N5 C25 C26 C27 33.6(10)
N5 C25 C26 C57 158.8(7)
N6 C17 C18 C13 175.6(6)
N6 C17 C18 C19 -5.0(10)
N6 C21 C22 N5 -5.1(11)
N6 C21 C22 C23 167.9(9)
N7 C32 C33 C34 -177.4(6)
N7 C32 C45 C36 175.8(6)
N7 C32 C45 C44 -3.7(10)
N8 C27 C28 C29 -0.5(10)
N8 C30 C31 N7 8.8(10)
C1 C2 C3 C4 176.9(9)
C1 C51 C52 F1 2.3(12)
C1 C51 C52 C53 -179.6(8)
C1 C51 C56 F5 -1.6(14)
C1 C51 C56 C55 179.0(9)
C2 N1 C5 C4 2.4(10)
C2 N1 C5 C6 -169.9(7)
C2 C1 C50 N4 37.9(12)
C2 C1 C50 C49 -141.3(10)
C2 C1 C51 C52 -115.5(9)
C2 C1 C51 C56 66.8(12)
C2 C3 C4 C5 1.4(10)
C3 C4 C5 N1 -2.4(10)
C3 C4 C5 C6 167.9(10)
C4 C5 C6 N2 -160.0(9)
C5 N1 C2 C1 -178.7(8)
C5 N1 C2 C3 -1.4(10)
C6 N2 C7 C8 133.2(7)
C6 N2 C7 C20 -48.7(10)
C7 N2 C6 C5 -178.2(7)
C7 C8 C9 C10 -1.8(12)
C8 C7 C20 C11 -2.8(10)
C8 C7 C20 C19 177.1(7)
C8 C9 C10 C11 2.2(11)
C9 C10 C11 C12 178.4(7)
C9 C10 C11 C20 -3.0(11)
C10 C11 C12 C13 176.9(6)
C10 C11 C20 C7 3.2(10)
C10 C11 C20 C19 -176.7(6)
C11 C12 C13 C14 178.5(6)
C11 C12 C13 C18 0.7(10)
C12 C11 C20 C7 -178.2(6)
C12 C11 C20 C19 1.9(10)
C12 C13 C14 C15 -179.4(7)
C12 C13 C18 C17 179.5(6)
C12 C13 C18 C19 0.1(10)
C13 C14 C15 C16 1.0(11)
C13 C18 C19 C20 0.1(10)
C14 C13 C18 C17 1.6(9)
C14 C13 C18 C19 -177.8(6)
C14 C15 C16 C17 -0.4(11)
C15 C16 C17 N6 -176.2(6)
C15 C16 C17 C18 0.4(10)
C16 C17 C18 C13 -1.1(10)
C16 C17 C18 C19 178.3(6)
C17 N6 C21 C22 171.5(7)
C17 C18 C19 C20 -179.3(6)
C18 C13 C14 C15 -1.6(10)
C18 C19 C20 C7 178.9(6)
C18 C19 C20 C11 -1.2(10)
C20 C7 C8 C9 2.1(11)
C20 C11 C12 C13 -1.7(10)
C21 N6 C17 C16 -60.6(10)
C21 N6 C17 C18 122.8(7)
C21 C22 C23 C24 -170.5(9)
C22 N5 C25 C24 1.2(9)
C22 N5 C25 C26 179.6(7)
C22 C23 C24 C25 -1.7(9)
C23 C24 C25 N5 0.4(9)
C23 C24 C25 C26 -177.9(8)
C24 C25 C26 C27 -148.3(9)
C24 C25 C26 C57 -23.1(12)
C25 N5 C22 C21 172.4(7)
C25 N5 C22 C23 -2.3(9)
C25 C26 C27 N8 -39.7(11)
C25 C26 C27 C28 142.7(9)
C25 C26 C57 C58 -56.6(11)
C25 C26 C57 C62 130.0(10)
C26 C27 C28 C29 177.4(8)
C26 C57 C58 F6 5.0(14)
C26 C57 C58 C59 -174.3(9)
C26 C57 C62 F10 -5.6(16)
C26 C57 C62 C61 174.1(13)
C27 N8 C30 C29 3.4(9)
C27 N8 C30 C31 -174.1(6)
C27 C26 C57 C58 69.9(11)
C27 C26 C57 C62 -103.5(10)
C27 C28 C29 C30 2.5(9)
C28 C29 C30 N8 -3.8(9)
C28 C29 C30 C31 173.0(8)
C29 C30 C31 N7 -167.8(9)
C30 N8 C27 C26 -179.9(7)
C30 N8 C27 C28 -1.8(9)
C31 N7 C32 C33 135.4(7)
C31 N7 C32 C45 -48.2(10)
C32 N7 C31 C30 -172.7(7)
C32 C33 C34 C35 0.6(12)
C33 C32 C45 C36 -7.8(10)
C33 C32 C45 C44 172.8(7)
C33 C34 C35 C36 -5.1(11)
C34 C35 C36 C37 -174.7(7)
C34 C35 C36 C45 3.0(10)
C35 C36 C37 C38 176.7(7)
C35 C36 C45 C32 3.3(9)
C35 C36 C45 C44 -177.2(6)
C36 C37 C38 C39 178.8(7)
C36 C37 C38 C43 0.0(11)
C37 C36 C45 C32 -179.0(6)
C37 C36 C45 C44 0.5(10)
C37 C38 C39 C40 179.0(8)
C37 C38 C43 C42 179.3(7)
C37 C38 C43 C44 1.4(10)
C38 C39 C40 C41 3.8(13)
C38 C43 C44 C45 -1.9(10)
C39 C38 C43 C42 0.4(10)
C39 C38 C43 C44 -177.5(6)
C39 C40 C41 C42 -3.7(13)
C40 C41 C42 N3 -179.0(7)
C40 C41 C42 C43 1.9(12)
C41 C42 C43 C38 -0.3(10)
C41 C42 C43 C44 177.5(7)
C42 N3 C46 C47 176.4(8)
C42 C43 C44 C45 -179.7(6)
C43 C38 C39 C40 -2.1(11)
C43 C44 C45 C32 -179.6(6)
C43 C44 C45 C36 0.9(10)
C45 C32 C33 C34 6.1(11)
C45 C36 C37 C38 -1.0(11)
C46 N3 C42 C41 -64.5(10)
C46 N3 C42 C43 114.7(8)
C46 C47 C48 C49 -172.4(12)
C47 N4 C50 C1 -179.4(8)
C47 N4 C50 C49 -0.1(10)
C47 C48 C49 C50 -3.2(12)
C48 C49 C50 N4 2.1(12)
C48 C49 C50 C1 -178.7(10)
C50 N4 C47 C46 174.9(8)
C50 N4 C47 C48 -1.9(11)
C50 C1 C2 N1 -46.0(12)
C50 C1 C2 C3 137.3(10)
C50 C1 C51 C52 118.4(9)
C50 C1 C51 C56 -59.2(12)
C51 C1 C2 N1 -171.0(8)
C51 C1 C2 C3 12.3(14)
C51 C1 C50 N4 162.7(8)
C51 C1 C50 C49 -16.5(14)
C51 C52 C53 F2 -179.4(8)
C51 C52 C53 C54 1.9(15)
C52 C51 C56 F5 -179.4(8)
C52 C51 C56 C55 1.2(15)
C52 C53 C54 F3 180.0(9)
C52 C53 C54 C55 -1.5(16)
C53 C54 C55 F4 -179.2(10)
C53 C54 C55 C56 1.0(16)
C54 C55 C56 F5 179.6(9)
C54 C55 C56 C51 -0.9(17)
C56 C51 C52 F1 -179.8(8)
C56 C51 C52 C53 -1.6(13)
C57 C26 C27 N8 -165.7(8)
C57 C26 C27 C28 16.7(13)
C57 C58 C59 F7 -179.4(9)
C57 C58 C59 C60 2.7(19)
C58 C57 C62 F10 -179.7(9)
C58 C57 C62 C61 -0.1(18)
C58 C59 C60 F8 -177.0(11)
C58 C59 C60 C61 -5(2)
C59 C60 C61 F9 -178.1(13)
C59 C60 C61 C62 4(3)
C60 C61 C62 F10 177.6(15)
C60 C61 C62 C57 -2(3)
C62 C57 C58 F6 179.2(9)
C62 C57 C58 C59 -0.2(14)
C63 O1 C66 C65 -2.4(13)
C63 C64 C65 C66 33.7(14)
C64 C65 C66 O1 -19.5(14)
C66 O1 C63 C64 24.8(12)
C67 O2 C70 C69 33.4(10)
C67 C68 C69 C70 9.2(15)
C68 C69 C70 O2 -26.2(12)
C70 O2 C67 C68 -29.0(12)
Zn3 O3 C133 C134 -105.0(7)
Zn3 O3 C136 C135 112.4(8)
Zn3 N9 C117 C116 -2.5(9)
Zn3 N9 C117 C118 175.2(5)
Zn3 N9 C120 C71 10.3(12)
Zn3 N9 C120 C119 -172.7(6)
Zn3 N10 C112 C111 -39.3(8)
Zn3 N10 C112 C113 137.6(6)
Zn3 N10 C116 C117 -2.4(8)
Zn3 N11 C76 C75 1.8(8)
Zn3 N11 C77 C78 96.2(8)
Zn3 N11 C77 C90 -81.2(8)
Zn3 N12 C72 C71 -25.9(11)
Zn3 N12 C72 C73 153.7(6)
Zn3 N12 C75 C74 -159.3(6)
Zn3 N12 C75 C76 12.6(8)
Zn4 O4 C137 C138 163.8(9)
Zn4 O4 C140 C139 -157.2(6)
Zn4 N13 C97 C96 -14.1(14)
Zn4 N13 C97 C98 163.7(7)
Zn4 N13 C100 C99 -168.4(6)
Zn4 N13 C100 C101 3.0(9)
Zn4 N14 C101 C100 7.5(9)
Zn4 N14 C102 C103 106.4(8)
Zn4 N14 C102 C115 -73.3(9)
Zn4 N15 C87 C86 -39.0(9)
Zn4 N15 C87 C88 137.9(6)
Zn4 N15 C91 C92 -5.4(9)
Zn4 N16 C92 C91 -7.5(9)
Zn4 N16 C92 C93 167.0(6)
Zn4 N16 C95 C94 -161.0(6)
Zn4 N16 C95 C96 22.3(13)
F12 C125 C126 F11 -5.0(15)
F12 C125 C126 C121 178.0(9)
F13 C124 C125 F12 3.2(16)
F13 C124 C125 C126 178.8(10)
F14 C123 C124 F13 -1(2)
F14 C123 C124 C125 179.2(11)
F15 C122 C123 F14 3.6(17)
F15 C122 C123 C124 -179.0(11)
F17 C131 C132 F16 1.5(12)
F17 C131 C132 C127 -179.4(8)
F18 C130 C131 F17 -3.1(14)
F18 C130 C131 C132 179.5(8)
F19 C129 C130 F18 2.8(14)
F19 C129 C130 C131 -178.9(9)
F20 C128 C129 F19 -0.9(14)
F20 C128 C129 C130 -178.6(8)
O3 C133 C134 C135 -29.3(12)
O4 C137 C138 C139 -15.6(16)
N9 C117 C118 C119 -1.7(9)
N10 C112 C113 C108 -178.2(6)
N10 C112 C113 C114 -1.5(11)
N10 C116 C117 N9 3.3(10)
N10 C116 C117 C118 -173.3(9)
N11 C77 C78 C79 -179.1(7)
N11 C77 C90 C81 -179.6(6)
N11 C77 C90 C89 -2.1(11)
N12 C72 C73 C74 0.3(10)
N12 C75 C76 N11 -9.6(10)
N13 C97 C98 C99 -0.5(11)
N13 C100 C101 N14 -7.3(11)
N14 C102 C103 C104 -177.0(8)
N14 C102 C115 C106 174.4(6)
N14 C102 C115 C114 -5.7(11)
N15 C87 C88 C83 177.5(6)
N15 C87 C88 C89 -3.0(11)
N15 C91 C92 N16 8.8(11)
N15 C91 C92 C93 -163.8(9)
N16 C92 C93 C94 -2.8(10)
N16 C95 C96 C97 -35.9(11)
N16 C95 C96 C127 -165.8(8)
C71 C72 C73 C74 179.9(8)
C71 C121 C122 F15 1.4(14)
C71 C121 C122 C123 -174.6(9)
C71 C121 C126 F11 -2.4(12)
C71 C121 C126 C125 174.5(9)
C72 N12 C75 C74 0.1(9)
C72 N12 C75 C76 172.0(6)
C72 C71 C120 N9 -41.4(10)
C72 C71 C120 C119 142.6(9)
C72 C71 C121 C122 110.8(9)
C72 C71 C121 C126 -67.1(10)
C72 C73 C74 C75 -0.2(10)
C73 C74 C75 N12 0.1(10)
C73 C74 C75 C76 -169.9(8)
C74 C75 C76 N11 160.0(9)
C75 N12 C72 C71 -179.9(7)
C75 N12 C72 C73 -0.2(9)
C76 N11 C77 C78 -76.5(9)
C76 N11 C77 C90 106.2(8)
C77 N11 C76 C75 175.8(6)
C77 C78 C79 C80 0.7(12)
C78 C77 C90 C81 3.1(10)
C78 C77 C90 C89 -179.4(7)
C78 C79 C80 C81 -0.9(12)
C79 C80 C81 C82 178.5(7)
C79 C80 C81 C90 2.2(10)
C80 C81 C82 C83 -178.1(7)
C80 C81 C90 C77 -3.2(9)
C80 C81 C90 C89 179.2(6)
C81 C82 C83 C84 176.5(7)
C81 C82 C83 C88 -0.2(11)
C82 C81 C90 C77 -179.8(7)
C82 C81 C90 C89 2.7(10)
C82 C83 C84 C85 -177.2(7)
C82 C83 C88 C87 -179.0(6)
C82 C83 C88 C89 1.5(10)
C83 C84 C85 C86 -1.7(12)
C83 C88 C89 C90 -0.6(10)
C84 C83 C88 C87 4.1(10)
C84 C83 C88 C89 -175.4(7)
C84 C85 C86 C87 0.2(12)
C85 C86 C87 N15 -179.4(6)
C85 C86 C87 C88 3.6(11)
C86 C87 C88 C83 -5.7(10)
C86 C87 C88 C89 173.8(7)
C87 N15 C91 C92 -178.3(7)
C87 C88 C89 C90 179.9(6)
C88 C83 C84 C85 -0.5(11)
C88 C89 C90 C77 -179.0(7)
C88 C89 C90 C81 -1.5(10)
C90 C77 C78 C79 -1.8(11)
C90 C81 C82 C83 -1.8(11)
C91 N15 C87 C86 132.4(7)
C91 N15 C87 C88 -50.6(10)
C91 C92 C93 C94 170.1(10)
C92 N16 C95 C94 -1.3(10)
C92 N16 C95 C96 -178.0(7)
C92 C93 C94 C95 2.0(10)
C93 C94 C95 N16 -0.5(10)
C93 C94 C95 C96 175.9(8)
C94 C95 C96 C97 148.1(9)
C94 C95 C96 C127 18.2(12)
C95 N16 C92 C91 -172.0(7)
C95 N16 C92 C93 2.5(10)
C95 C96 C97 N13 32.3(11)
C95 C96 C97 C98 -145.1(9)
C95 C96 C127 C128 73.2(10)
C95 C96 C127 C132 -104.6(9)
C96 C97 C98 C99 177.1(8)
C96 C127 C128 F20 0.0(13)
C96 C127 C128 C129 179.6(9)
C96 C127 C132 F16 -0.5(13)
C96 C127 C132 C131 -179.6(8)
C97 N13 C100 C99 -1.8(10)
C97 N13 C100 C101 169.6(7)
C97 C96 C127 C128 -55.6(10)
C97 C96 C127 C132 126.5(8)
C97 C98 C99 C100 -0.6(10)
C98 C99 C100 N13 1.4(10)
C98 C99 C100 C101 -167.3(10)
C99 C100 C101 N14 161.0(10)
C100 N13 C97 C96 -176.4(7)
C100 N13 C97 C98 1.4(10)
C101 N14 C102 C103 -62.5(11)
C101 N14 C102 C115 117.8(8)
C102 N14 C101 C100 178.1(7)
C102 C103 C104 C105 1.7(14)
C103 C102 C115 C106 -5.3(11)
C103 C102 C115 C114 174.6(7)
C103 C104 C105 C106 -3.2(14)
C104 C105 C106 C107 -179.4(8)
C104 C105 C106 C115 0.5(12)
C105 C106 C107 C108 175.9(7)
C105 C106 C115 C102 3.7(10)
C105 C106 C115 C114 -176.2(7)
C106 C107 C108 C109 178.7(7)
C106 C107 C108 C113 0.8(11)
C107 C106 C115 C102 -176.4(7)
C107 C106 C115 C114 3.7(10)
C107 C108 C109 C110 -179.1(7)
C107 C108 C113 C112 179.6(6)
C107 C108 C113 C114 2.7(10)
C108 C109 C110 C111 0.4(10)
C108 C113 C114 C115 -2.9(10)
C109 C108 C113 C112 1.8(10)
C109 C108 C113 C114 -175.2(6)
C109 C110 C111 C112 -0.2(11)
C110 C111 C112 N10 177.7(6)
C110 C111 C112 C113 0.7(11)
C111 C112 C113 C108 -1.5(10)
C111 C112 C113 C114 175.2(7)
C112 N10 C116 C117 -175.0(7)
C112 C113 C114 C115 -179.6(7)
C113 C108 C109 C110 -1.2(10)
C113 C114 C115 C102 179.9(7)
C113 C114 C115 C106 -0.3(10)
C115 C102 C103 C104 2.8(13)
C115 C106 C107 C108 -4.0(11)
C116 N10 C112 C111 132.3(7)
C116 N10 C112 C113 -50.8(10)
C116 C117 C118 C119 175.1(9)
C117 N9 C120 C71 -178.3(7)
C117 N9 C120 C119 -1.3(9)
C117 C118 C119 C120 0.9(10)
C118 C119 C120 N9 0.2(10)
C118 C119 C120 C71 176.5(9)
C120 N9 C117 C116 -175.7(7)
C120 N9 C117 C118 1.9(9)
C120 C71 C72 N12 49.2(10)
C120 C71 C72 C73 -130.4(9)
C120 C71 C121 C122 -122.3(9)
C120 C71 C121 C126 59.8(11)
C121 C71 C72 N12 176.0(7)
C121 C71 C72 C73 -3.6(12)
C121 C71 C120 N9 -167.8(7)
C121 C71 C120 C119 16.2(14)
C121 C122 C123 F14 179.7(10)
C121 C122 C123 C124 -2.9(19)
C122 C121 C126 F11 179.6(8)
C122 C121 C126 C125 -3.4(14)
C122 C123 C124 F13 -178.6(11)
C122 C123 C124 C125 1.8(19)
C123 C124 C125 F12 -177.3(11)
C123 C124 C125 C126 -1.6(17)
C124 C125 C126 F11 179.5(9)
C124 C125 C126 C121 2.5(16)
C126 C121 C122 F15 179.4(9)
C126 C121 C122 C123 3.5(14)
C127 C96 C97 N13 159.7(8)
C127 C96 C97 C98 -17.7(12)
C127 C128 C129 F19 179.5(9)
C127 C128 C129 C130 1.8(15)
C128 C127 C132 F16 -178.5(8)
C128 C127 C132 C131 2.4(12)
C128 C129 C130 F18 -179.4(8)
C128 C129 C130 C131 -1.1(14)
C129 C130 C131 F17 178.7(8)
C129 C130 C131 C132 1.3(14)
C130 C131 C132 F16 178.9(8)
C130 C131 C132 C127 -2.0(13)
C132 C127 C128 F20 178.0(8)
C132 C127 C128 C129 -2.4(14)
C133 O3 C136 C135 -28.1(10)
C133 C134 C135 C136 12.8(14)
C134 C135 C136 O3 8.8(13)
C136 O3 C133 C134 35.1(9)
C137 O4 C140 C139 -16.6(11)
C137 C138 C139 C140 4.8(15)
C138 C139 C140 O4 7.6(12)
C140 O4 C137 C138 20.6(13)

loop_
_platon_squeeze_void_nr
_platon_squeeze_void_average_x
_platon_squeeze_void_average_y
_platon_squeeze_void_average_z
_platon_squeeze_void_volume
_platon_squeeze_void_count_electrons
_platon_squeeze_void_content
1 0.000 0.000 0.000 1978 404 ' '
2 1.000 0.500 0.500 1978 400 ' '
3 -0.006 0.231 0.135 8 1 ' '
4 0.006 0.731 0.365 8 1 ' '
5 -0.006 0.269 0.635 8 1 ' '
6 0.006 0.769 0.865 8 1 ' '
